data_4076474
loop_
_publ_author_name
'Kanda, Hideyuki'
'Kawashima, Takashi'
'Takao, Toshiro'
'Suzuki, Hiroharu'

_publ_section_title
;
 Reactions of a Triruthenium Pentahydrido Complex with Imines Leading to
 the Formation of a Perpendicularly Coordinated Iminoacyl Ligand and the
 Scission of a C&#x2550;N Bond on a Triruthenium Plane
;
_journal_issue 5
_journal_name_full Organometallics
_journal_page_first 1917
_journal_paper_doi 10.1021/om201230u
_journal_volume 31
_journal_year 2012
_chemical_formula_sum 'C44 H56 F3 N Ru3'
_chemical_formula_weight 959.11
_chemical_name_systematic
; 
 ? 
;
_space_group_IT_number 14
_symmetry_cell_setting monoclinic
_symmetry_space_group_name_Hall '-P 2yn'
_symmetry_space_group_name_H-M 'P 1 21/n 1'
_atom_sites_solution_hydrogens geom
_atom_sites_solution_primary direct
_atom_sites_solution_secondary difmap
_audit_creation_method SHELXL-97
_cell_angle_alpha 90.00
_cell_angle_beta 91.2720(7)
_cell_angle_gamma 90.00
_cell_formula_units_Z 8
_cell_length_a 10.74820(19)
_cell_length_b 39.4240(7)
_cell_length_c 19.0321(4)
_cell_measurement_reflns_used 77930
_cell_measurement_temperature 153(2)
_cell_measurement_theta_max 27.47
_cell_measurement_theta_min 3.01
_cell_volume 8062.6(3)
_computing_cell_refinement PROCESS-AUTO
_computing_data_collection 'PROCESS-AUTO (Rigaku, 1998)'
_computing_data_reduction 'SHELXS-97 (Sheldrick, 1990)'
_computing_molecular_graphics 'ORTEX (P.McArdle, 1995)'
_computing_publication_material SHELXL-97
_computing_structure_refinement 'SHELXL-97 (Sheldrick, 1997)'
_computing_structure_solution SHELXS-97
_diffrn_ambient_temperature 153(2)
_diffrn_detector_area_resol_mean 10
_diffrn_measured_fraction_theta_full 0.994
_diffrn_measured_fraction_theta_max 0.994
_diffrn_measurement_device_type 'Rigaku R-AXIS RAPID Imaging Plate'
_diffrn_measurement_method \w
_diffrn_radiation_monochromator graphite
_diffrn_radiation_source 'Rigaku Rotating Anode Ultrax18'
_diffrn_radiation_type MoK\a
_diffrn_radiation_wavelength 0.71069
_diffrn_reflns_av_R_equivalents 0.0369
_diffrn_reflns_av_sigmaI/netI 0.0298
_diffrn_reflns_limit_h_max 13
_diffrn_reflns_limit_h_min -13
_diffrn_reflns_limit_k_max 51
_diffrn_reflns_limit_k_min -51
_diffrn_reflns_limit_l_max 24
_diffrn_reflns_limit_l_min -24
_diffrn_reflns_number 77930
_diffrn_reflns_theta_full 27.47
_diffrn_reflns_theta_max 27.47
_diffrn_reflns_theta_min 3.01
_exptl_absorpt_coefficient_mu 1.154
_exptl_absorpt_correction_T_max 1.0000
_exptl_absorpt_correction_T_min 0.7990
_exptl_absorpt_correction_type empirical
_exptl_crystal_colour red
_exptl_crystal_density_diffrn 1.580
_exptl_crystal_density_meas ?
_exptl_crystal_density_method 'not measured'
_exptl_crystal_description platelet
_exptl_crystal_F_000 3888
_exptl_crystal_size_max 0.250
_exptl_crystal_size_mid 0.100
_exptl_crystal_size_min 0.100
_refine_diff_density_max 0.858
_refine_diff_density_min -0.647
_refine_diff_density_rms 0.088
_refine_ls_extinction_method none
_refine_ls_goodness_of_fit_ref 1.034
_refine_ls_hydrogen_treatment mixed
_refine_ls_matrix_type full
_refine_ls_number_parameters 1037
_refine_ls_number_reflns 18343
_refine_ls_number_restraints 0
_refine_ls_restrained_S_all 1.034
_refine_ls_R_factor_all 0.0376
_refine_ls_R_factor_gt 0.0291
_refine_ls_shift/su_max 0.001
_refine_ls_shift/su_mean 0.000
_refine_ls_structure_factor_coef Fsqd
_refine_ls_weighting_details 'calc w=1/[\s^2^(Fo^2^)+(0.0272P)^2^+11.0667P] where P=(Fo^2^+2Fc^2^)/3'
_refine_ls_weighting_scheme calc
_refine_ls_wR_factor_gt 0.0659
_refine_ls_wR_factor_ref 0.0699
_reflns_number_gt 15648
_reflns_number_total 18630
_reflns_threshold_expression >2sigma(I)
_cod_data_source_file om201230u_si_002.cif
_cod_data_source_block 7d
_cod_depositor_comments
;
The following automatic conversions were performed:
'_atom_site_symetry_multiplicity' tag replaced with
'_atom_site_symmetry_multiplicity'.

Automatic conversion script
Id: cif_correct_tags 1440 2010-10-19 06:21:57Z saulius 

The following automatic conversions were performed:

'_symmetry_cell_setting' value 'Monoclinic' changed to 'monoclinic'
according to /home/saulius/struct/CIF-dictionaries/cif_core.dic
dictionary named 'cif_core.dic' version 2.4.1 from
2010-06-29.

'_exptl_absorpt_correction_type' value 'Empirical'
changed to 'empirical' according to
/home/saulius/struct/CIF-dictionaries/cif_core.dic dictionary named
'cif_core.dic' version 2.4.1 from 2010-06-29.

Automatic conversion script
Id: cif_fix_values 1715 2011-07-08 13:25:40Z adriana 

The following automatic conversions were performed:

'_exptl_crystal_density_meas' value 'not measured' was changed to '?'
- the value is perceived as not measured.

Automatic conversion script
Id: cif_fix_values 3008 2015-01-20 13:52:24Z robertas 
;
_cod_original_sg_symbol_H-M P21/n
_cod_database_code 4076474

loop_
_symmetry_equiv_pos_as_xyz
'x, y, z'
'x+1/2, -y+1/2, z+1/2'
'-x, -y, -z'
'-x-1/2, y-1/2, -z-1/2'

loop_
_atom_site_label
_atom_site_type_symbol
_atom_site_fract_x
_atom_site_fract_y
_atom_site_fract_z
_atom_site_U_iso_or_equiv
_atom_site_adp_type
_atom_site_occupancy
_atom_site_symmetry_multiplicity
_atom_site_calc_flag
_atom_site_refinement_flags
Ru1 Ru 0.302397(18) 0.080097(5) 0.240953(11) 0.01744(5) Uani 1 1 d .
Ru2 Ru 0.136517(18) 0.030194(5) 0.201367(11) 0.01809(5) Uani 1 1 d .
Ru3 Ru 0.288208(19) 0.021745(5) 0.314771(11) 0.01811(5) Uani 1 1 d .
HA H 0.364(3) 0.0614(9) 0.3132(19) 0.048(10) Uiso 1 1 d .
HB H 0.164(3) 0.0009(9) 0.263(2) 0.054(11) Uiso 1 1 d .
H3 H -0.077(3) 0.0433(9) 0.3128(19) 0.039(9) Uiso 1 1 d .
H4 H -0.218(4) 0.0670(10) 0.389(2) 0.061(12) Uiso 1 1 d .
H6 H 0.046(3) 0.1260(9) 0.4697(19) 0.042(10) Uiso 1 1 d .
H7 H 0.190(3) 0.1027(8) 0.3926(16) 0.027(8) Uiso 1 1 d .
H10 H 0.313(3) -0.0310(8) 0.1671(17) 0.032(9) Uiso 1 1 d .
H11 H 0.456(3) -0.0607(8) 0.0994(17) 0.032(9) Uiso 1 1 d .
H12 H 0.641(3) -0.0371(9) 0.0653(19) 0.045(10) Uiso 1 1 d .
H13 H 0.681(4) 0.0190(9) 0.101(2) 0.050(11) Uiso 1 1 d .
H14 H 0.540(3) 0.0474(8) 0.1668(16) 0.026(8) Uiso 1 1 d .
N1 N 0.32363(19) 0.03156(5) 0.21128(11) 0.0185(4) Uani 1 1 d .
F1 F -0.1783(2) 0.14835(5) 0.49210(11) 0.0548(6) Uani 1 1 d .
F2 F -0.1759(3) 0.10362(6) 0.55080(13) 0.0828(9) Uani 1 1 d .
F3 F -0.3078(2) 0.11044(10) 0.46483(19) 0.1241(16) Uani 1 1 d .
C1 C 0.1553(2) 0.05871(6) 0.28928(14) 0.0206(5) Uani 1 1 d .
C2 C 0.0694(2) 0.07209(6) 0.34070(14) 0.0215(5) Uani 1 1 d .
C3 C -0.0541(3) 0.06124(9) 0.34256(17) 0.0356(7) Uani 1 1 d .
C4 C -0.1377(3) 0.07478(10) 0.38897(19) 0.0410(8) Uani 1 1 d .
C5 C -0.1011(3) 0.09951(7) 0.43580(15) 0.0285(6) Uani 1 1 d .
C6 C 0.0229(3) 0.10993(8) 0.43797(16) 0.0299(6) Uani 1 1 d .
C7 C 0.1057(3) 0.09623(7) 0.39124(15) 0.0272(6) Uani 1 1 d .
C8 C -0.1917(3) 0.11473(9) 0.48513(18) 0.0418(8) Uani 1 1 d .
C9 C 0.4118(2) 0.01327(6) 0.17296(13) 0.0200(5) Uani 1 1 d .
C10 C 0.3879(3) -0.02036(7) 0.15235(16) 0.0276(6) Uani 1 1 d .
C11 C 0.4723(3) -0.03820(8) 0.11264(17) 0.0339(7) Uani 1 1 d .
C12 C 0.5826(3) -0.02337(8) 0.09269(18) 0.0372(7) Uani 1 1 d .
C13 C 0.6085(3) 0.00945(8) 0.11378(19) 0.0374(7) Uani 1 1 d .
C14 C 0.5247(3) 0.02755(8) 0.15412(17) 0.0283(6) Uani 1 1 d .
C15 C 0.3756(3) 0.12862(6) 0.28583(15) 0.0251(6) Uani 1 1 d .
C16 C 0.4645(3) 0.11547(7) 0.23652(16) 0.0270(6) Uani 1 1 d .
C17 C 0.4065(3) 0.11580(6) 0.16847(15) 0.0265(6) Uani 1 1 d .
C18 C 0.2827(3) 0.12817(6) 0.17557(15) 0.0249(6) Uani 1 1 d .
C19 C 0.2641(3) 0.13660(6) 0.24746(15) 0.0245(6) Uani 1 1 d .
C20 C 0.4076(3) 0.13758(8) 0.36089(17) 0.0363(7) Uani 1 1 d .
H20A H 0.4453 0.1179 0.3845 0.054 Uiso 1 1 calc R
H20B H 0.3317 0.1441 0.3851 0.054 Uiso 1 1 calc R
H20C H 0.4665 0.1565 0.3620 0.054 Uiso 1 1 calc R
C21 C 0.5989(3) 0.10850(8) 0.2551(2) 0.0400(8) Uani 1 1 d .
H21A H 0.6039 0.0922 0.2939 0.060 Uiso 1 1 calc R
H21B H 0.6399 0.1297 0.2693 0.060 Uiso 1 1 calc R
H21C H 0.6403 0.0991 0.2141 0.060 Uiso 1 1 calc R
C22 C 0.4663(3) 0.10850(8) 0.09926(18) 0.0411(8) Uani 1 1 d .
H22A H 0.5519 0.1007 0.1077 0.062 Uiso 1 1 calc R
H22B H 0.4672 0.1292 0.0708 0.062 Uiso 1 1 calc R
H22C H 0.4188 0.0909 0.0742 0.062 Uiso 1 1 calc R
C23 C 0.1956(3) 0.13710(8) 0.11596(17) 0.0361(7) Uani 1 1 d .
H23A H 0.1095 0.1338 0.1305 0.054 Uiso 1 1 calc R
H23B H 0.2123 0.1225 0.0756 0.054 Uiso 1 1 calc R
H23C H 0.2079 0.1609 0.1028 0.054 Uiso 1 1 calc R
C24 C 0.1509(3) 0.15476(8) 0.27351(18) 0.0358(7) Uani 1 1 d .
H24A H 0.0758 0.1428 0.2573 0.054 Uiso 1 1 calc R
H24B H 0.1496 0.1780 0.2552 0.054 Uiso 1 1 calc R
H24C H 0.1538 0.1553 0.3250 0.054 Uiso 1 1 calc R
C25 C 0.0890(3) 0.00667(7) 0.09184(15) 0.0277(6) Uani 1 1 d .
C26 C 0.0427(3) 0.04020(7) 0.09582(15) 0.0272(6) Uani 1 1 d .
C27 C -0.0471(2) 0.04196(7) 0.15051(15) 0.0268(6) Uani 1 1 d .
C28 C -0.0530(2) 0.00915(7) 0.18206(15) 0.0265(6) Uani 1 1 d .
C29 C 0.0338(3) -0.01248(7) 0.14608(15) 0.0262(6) Uani 1 1 d .
C30 C 0.1752(3) -0.00577(9) 0.03646(17) 0.0395(8) Uani 1 1 d .
H30A H 0.1941 -0.0298 0.0446 0.059 Uiso 1 1 calc R
H30B H 0.2525 0.0074 0.0386 0.059 Uiso 1 1 calc R
H30C H 0.1353 -0.0031 -0.0100 0.059 Uiso 1 1 calc R
C31 C 0.0662(4) 0.06666(9) 0.04065(17) 0.0439(8) Uani 1 1 d .
H31A H 0.0339 0.0886 0.0563 0.066 Uiso 1 1 calc R
H31B H 0.0240 0.0601 -0.0035 0.066 Uiso 1 1 calc R
H31C H 0.1558 0.0685 0.0332 0.066 Uiso 1 1 calc R
C32 C -0.1286(3) 0.07198(9) 0.16446(19) 0.0411(8) Uani 1 1 d .
H32A H -0.0774 0.0925 0.1673 0.062 Uiso 1 1 calc R
H32B H -0.1710 0.0687 0.2090 0.062 Uiso 1 1 calc R
H32C H -0.1906 0.0743 0.1262 0.062 Uiso 1 1 calc R
C33 C -0.1477(3) -0.00448(9) 0.23188(17) 0.0386(7) Uani 1 1 d .
H33A H -0.1050 -0.0142 0.2732 0.058 Uiso 1 1 calc R
H33B H -0.1975 -0.0221 0.2082 0.058 Uiso 1 1 calc R
H33C H -0.2024 0.0140 0.2466 0.058 Uiso 1 1 calc R
C34 C 0.0463(3) -0.04993(7) 0.15834(18) 0.0376(7) Uani 1 1 d .
H34A H 0.0468 -0.0545 0.2090 0.056 Uiso 1 1 calc R
H34B H 0.1242 -0.0580 0.1384 0.056 Uiso 1 1 calc R
H34C H -0.0241 -0.0617 0.1357 0.056 Uiso 1 1 calc R
C35 C 0.2318(3) -0.01213(7) 0.39928(15) 0.0263(6) Uani 1 1 d .
C36 C 0.3172(3) -0.03044(7) 0.35497(14) 0.0241(5) Uani 1 1 d .
C37 C 0.4352(3) -0.01422(8) 0.36002(17) 0.0336(7) Uani 1 1 d .
C38 C 0.4218(3) 0.01425(8) 0.40517(19) 0.0422(9) Uani 1 1 d .
C39 C 0.2970(3) 0.01495(7) 0.43123(15) 0.0344(7) Uani 1 1 d .
C40 C 0.0999(3) -0.02229(9) 0.4141(2) 0.0438(8) Uani 1 1 d .
H40A H 0.0671 -0.0363 0.3754 0.066 Uiso 1 1 calc R
H40B H 0.0485 -0.0019 0.4187 0.066 Uiso 1 1 calc R
H40C H 0.0983 -0.0353 0.4580 0.066 Uiso 1 1 calc R
C41 C 0.2908(4) -0.06308(7) 0.31739(18) 0.0398(8) Uani 1 1 d .
H41A H 0.2013 -0.0649 0.3071 0.060 Uiso 1 1 calc R
H41B H 0.3177 -0.0821 0.3471 0.060 Uiso 1 1 calc R
H41C H 0.3362 -0.0636 0.2733 0.060 Uiso 1 1 calc R
C42 C 0.5508(3) -0.02579(11) 0.3236(2) 0.0587(12) Uani 1 1 d .
H42A H 0.6101 -0.0070 0.3216 0.088 Uiso 1 1 calc R
H42B H 0.5288 -0.0332 0.2758 0.088 Uiso 1 1 calc R
H42C H 0.5886 -0.0447 0.3499 0.088 Uiso 1 1 calc R
C43 C 0.5252(4) 0.03777(11) 0.4288(3) 0.0782(17) Uani 1 1 d .
H43A H 0.4908 0.0603 0.4383 0.117 Uiso 1 1 calc R
H43B H 0.5868 0.0395 0.3918 0.117 Uiso 1 1 calc R
H43C H 0.5651 0.0288 0.4717 0.117 Uiso 1 1 calc R
C44 C 0.2487(5) 0.03749(10) 0.48819(18) 0.0686(14) Uani 1 1 d .
H44A H 0.2956 0.0588 0.4891 0.103 Uiso 1 1 calc R
H44B H 0.2586 0.0261 0.5337 0.103 Uiso 1 1 calc R
H44C H 0.1604 0.0423 0.4789 0.103 Uiso 1 1 calc R
Ru4 Ru -0.322864(19) -0.191369(5) 0.199797(11) 0.01978(5) Uani 1 1 d .
Ru5 Ru -0.173050(19) -0.185899(5) 0.314611(11) 0.01871(5) Uani 1 1 d .
Ru6 Ru -0.177675(19) -0.244716(5) 0.236060(11) 0.01870(5) Uani 1 1 d .
HC H -0.265(3) -0.1619(8) 0.2710(17) 0.033(9) Uiso 1 1 d .
HD H -0.275(4) -0.2338(10) 0.174(2) 0.063(12) Uiso 1 1 d .
H47 H -0.063(3) -0.2189(8) 0.0901(17) 0.033(9) Uiso 1 1 d .
H48 H 0.084(3) -0.1959(9) 0.009(2) 0.053(11) Uiso 1 1 d .
H50 H 0.140(3) -0.1182(9) 0.1423(17) 0.034(9) Uiso 1 1 d .
H51 H 0.000(3) -0.1388(8) 0.2169(19) 0.038(9) Uiso 1 1 d .
H54 H -0.446(3) -0.1827(9) 0.3711(19) 0.042(10) Uiso 1 1 d .
H55 H -0.617(3) -0.1988(9) 0.432(2) 0.045(10) Uiso 1 1 d .
H56 H -0.701(4) -0.2532(11) 0.425(2) 0.074(14) Uiso 1 1 d .
H57 H -0.591(4) -0.2924(12) 0.356(3) 0.082(15) Uiso 1 1 d .
H58 H -0.425(4) -0.2772(10) 0.298(2) 0.060(12) Uiso 1 1 d .
N2 N -0.3068(2) -0.21956(5) 0.29003(11) 0.0200(4) Uani 1 1 d .
F4 F 0.3171(2) -0.16160(7) 0.01068(13) 0.0695(7) Uani 1 1 d .
F5 F 0.1758(3) -0.13617(7) -0.04534(14) 0.0771(8) Uani 1 1 d .
F6 F 0.2678(4) -0.11101(8) 0.0393(2) 0.1419(19) Uani 1 1 d .
C45 C -0.1304(2) -0.19627(6) 0.21366(14) 0.0211(5) Uani 1 1 d .
C46 C -0.0444(2) -0.18163(7) 0.16340(14) 0.0236(5) Uani 1 1 d .
C47 C -0.0180(3) -0.19772(8) 0.09957(16) 0.0324(7) Uani 1 1 d .
C48 C 0.0660(3) -0.18434(8) 0.05298(18) 0.0396(8) Uani 1 1 d .
C49 C 0.1274(3) -0.15421(8) 0.06873(17) 0.0354(7) Uani 1 1 d .
C50 C 0.1016(3) -0.13733(8) 0.13013(18) 0.0359(7) Uani 1 1 d .
C51 C 0.0160(3) -0.15062(7) 0.17657(16) 0.0309(6) Uani 1 1 d .
C52 C 0.2221(4) -0.14045(9) 0.0199(2) 0.0501(10) Uani 1 1 d .
C53 C -0.4133(3) -0.22896(7) 0.32717(14) 0.0240(5) Uani 1 1 d .
C54 C -0.4746(3) -0.20532(8) 0.36850(16) 0.0294(6) Uani 1 1 d .
C55 C -0.5798(3) -0.21435(9) 0.40522(16) 0.0349(7) Uani 1 1 d .
C56 C -0.6259(3) -0.24682(10) 0.4018(2) 0.0464(9) Uani 1 1 d .
C57 C -0.5674(4) -0.26999(11) 0.3599(3) 0.0669(14) Uani 1 1 d .
C58 C -0.4628(4) -0.26124(9) 0.3224(2) 0.0501(10) Uani 1 1 d .
C59 C -0.3835(3) -0.18336(7) 0.09066(15) 0.0274(6) Uani 1 1 d .
C60 C -0.3619(3) -0.15101(7) 0.12147(15) 0.0319(7) Uani 1 1 d .
C61 C -0.4515(4) -0.14769(9) 0.17712(17) 0.0434(9) Uani 1 1 d .
C62 C -0.5259(3) -0.17705(10) 0.17888(17) 0.0415(8) Uani 1 1 d .
C63 C -0.4838(3) -0.19970(9) 0.12739(16) 0.0346(7) Uani 1 1 d .
C64 C -0.3248(3) -0.19691(9) 0.02538(16) 0.0387(7) Uani 1 1 d .
H64A H -0.3185 -0.2217 0.0285 0.058 Uiso 1 1 calc R
H64B H -0.2414 -0.1872 0.0209 0.058 Uiso 1 1 calc R
H64C H -0.3762 -0.1907 -0.0158 0.058 Uiso 1 1 calc R
C65 C -0.2756(4) -0.12436(9) 0.0965(2) 0.0507(10) Uani 1 1 d .
H65A H -0.2408 -0.1119 0.1370 0.076 Uiso 1 1 calc R
H65B H -0.3211 -0.1086 0.0655 0.076 Uiso 1 1 calc R
H65C H -0.2080 -0.1350 0.0707 0.076 Uiso 1 1 calc R
C66 C -0.4673(5) -0.11644(11) 0.2215(2) 0.0745(16) Uani 1 1 d .
H66A H -0.3874 -0.1046 0.2263 0.112 Uiso 1 1 calc R
H66B H -0.4959 -0.1230 0.2681 0.112 Uiso 1 1 calc R
H66C H -0.5288 -0.1014 0.1990 0.112 Uiso 1 1 calc R
C67 C -0.6358(3) -0.18353(15) 0.2249(2) 0.0713(15) Uani 1 1 d .
H67A H -0.6311 -0.2067 0.2436 0.107 Uiso 1 1 calc R
H67B H -0.7130 -0.1808 0.1972 0.107 Uiso 1 1 calc R
H67C H -0.6347 -0.1673 0.2640 0.107 Uiso 1 1 calc R
C68 C -0.5442(4) -0.23318(11) 0.1089(2) 0.0555(10) Uani 1 1 d .
H68A H -0.4839 -0.2478 0.0856 0.083 Uiso 1 1 calc R
H68B H -0.6159 -0.2292 0.0772 0.083 Uiso 1 1 calc R
H68C H -0.5722 -0.2442 0.1519 0.083 Uiso 1 1 calc R
C69 C -0.0960(3) -0.13831(7) 0.36037(16) 0.0294(6) Uani 1 1 d .
C70 C -0.1998(3) -0.14910(7) 0.40263(15) 0.0268(6) Uani 1 1 d .
C71 C -0.1672(3) -0.18035(7) 0.43508(14) 0.0282(6) Uani 1 1 d .
C72 C -0.0467(3) -0.18965(7) 0.41162(15) 0.0298(6) Uani 1 1 d .
C73 C -0.0018(3) -0.16371(7) 0.36636(15) 0.0286(6) Uani 1 1 d .
C74 C -0.0857(3) -0.10351(7) 0.32885(19) 0.0415(8) Uani 1 1 d .
H74A H -0.1569 -0.0995 0.2968 0.062 Uiso 1 1 calc R
H74B H -0.0084 -0.1019 0.3028 0.062 Uiso 1 1 calc R
H74C H -0.0853 -0.0865 0.3664 0.062 Uiso 1 1 calc R
C75 C -0.3094(3) -0.12693(8) 0.41977(19) 0.0408(8) Uani 1 1 d .
H75A H -0.3415 -0.1161 0.3767 0.061 Uiso 1 1 calc R
H75B H -0.2829 -0.1094 0.4535 0.061 Uiso 1 1 calc R
H75C H -0.3749 -0.1408 0.4403 0.061 Uiso 1 1 calc R
C76 C -0.2399(3) -0.19983(9) 0.48827(17) 0.0409(8) Uani 1 1 d .
H76A H -0.2412 -0.2239 0.4755 0.061 Uiso 1 1 calc R
H76B H -0.3254 -0.1912 0.4890 0.061 Uiso 1 1 calc R
H76C H -0.2007 -0.1971 0.5349 0.061 Uiso 1 1 calc R
C77 C 0.0294(4) -0.21853(9) 0.44022(19) 0.0453(8) Uani 1 1 d .
H77A H 0.0956 -0.2240 0.4075 0.068 Uiso 1 1 calc R
H77B H -0.0240 -0.2384 0.4461 0.068 Uiso 1 1 calc R
H77C H 0.0665 -0.2121 0.4858 0.068 Uiso 1 1 calc R
C78 C 0.1279(3) -0.16332(10) 0.33784(18) 0.0420(8) Uani 1 1 d .
H78A H 0.1392 -0.1831 0.3074 0.063 Uiso 1 1 calc R
H78B H 0.1887 -0.1641 0.3769 0.063 Uiso 1 1 calc R
H78C H 0.1399 -0.1425 0.3106 0.063 Uiso 1 1 calc R
C79 C -0.2130(3) -0.29891(7) 0.20813(16) 0.0289(6) Uani 1 1 d .
C80 C -0.1230(3) -0.28495(6) 0.16114(14) 0.0244(6) Uani 1 1 d .
C81 C -0.0139(3) -0.27646(7) 0.20057(18) 0.0331(7) Uani 1 1 d .
C82 C -0.0349(4) -0.28452(8) 0.27123(19) 0.0444(9) Uani 1 1 d .
C83 C -0.1558(4) -0.29872(7) 0.27682(17) 0.0428(9) Uani 1 1 d .
C84 C -0.3311(3) -0.31616(9) 0.1843(3) 0.0573(11) Uani 1 1 d .
H84A H -0.3771 -0.3013 0.1516 0.086 Uiso 1 1 calc R
H84B H -0.3823 -0.3209 0.2251 0.086 Uiso 1 1 calc R
H84C H -0.3109 -0.3375 0.1607 0.086 Uiso 1 1 calc R
C85 C -0.1362(4) -0.28591(8) 0.08282(16) 0.0417(8) Uani 1 1 d .
H85A H -0.2169 -0.2763 0.0684 0.063 Uiso 1 1 calc R
H85B H -0.1309 -0.3094 0.0666 0.063 Uiso 1 1 calc R
H85C H -0.0693 -0.2726 0.0621 0.063 Uiso 1 1 calc R
C86 C 0.1095(3) -0.26549(10) 0.1729(3) 0.0665(14) Uani 1 1 d .
H86A H 0.1004 -0.2603 0.1227 0.100 Uiso 1 1 calc R
H86B H 0.1702 -0.2838 0.1796 0.100 Uiso 1 1 calc R
H86C H 0.1383 -0.2452 0.1983 0.100 Uiso 1 1 calc R
C87 C 0.0637(5) -0.28465(13) 0.3289(3) 0.099(2) Uani 1 1 d .
H87A H 0.0239 -0.2847 0.3747 0.149 Uiso 1 1 calc R
H87B H 0.1157 -0.2643 0.3249 0.149 Uiso 1 1 calc R
H87C H 0.1156 -0.3049 0.3245 0.149 Uiso 1 1 calc R
C88 C -0.2077(6) -0.31394(11) 0.3421(2) 0.093(2) Uani 1 1 d .
H88A H -0.2077 -0.2969 0.3795 0.139 Uiso 1 1 calc R
H88B H -0.1563 -0.3333 0.3570 0.139 Uiso 1 1 calc R
H88C H -0.2931 -0.3216 0.3325 0.139 Uiso 1 1 calc R

loop_
_atom_site_aniso_label
_atom_site_aniso_U_11
_atom_site_aniso_U_22
_atom_site_aniso_U_33
_atom_site_aniso_U_23
_atom_site_aniso_U_13
_atom_site_aniso_U_12
Ru1 0.01720(9) 0.01514(9) 0.02004(10) 0.00180(7) 0.00187(7) -0.00121(7)
Ru2 0.01716(9) 0.01943(10) 0.01771(10) 0.00042(7) 0.00109(7) -0.00259(8)
Ru3 0.02009(10) 0.01623(9) 0.01801(10) 0.00242(7) 0.00048(8) -0.00147(8)
N1 0.0184(10) 0.0169(10) 0.0203(11) 0.0015(8) 0.0013(8) -0.0006(8)
F1 0.0739(15) 0.0461(12) 0.0452(12) -0.0057(10) 0.0151(11) 0.0223(11)
F2 0.144(3) 0.0592(15) 0.0477(14) 0.0151(11) 0.0563(16) 0.0349(16)
F3 0.0307(12) 0.190(4) 0.153(3) -0.130(3) 0.0286(15) -0.0141(17)
C1 0.0222(12) 0.0212(12) 0.0185(13) 0.0009(10) 0.0006(10) -0.0033(10)
C2 0.0236(13) 0.0209(12) 0.0201(13) 0.0025(10) 0.0016(10) 0.0004(10)
C3 0.0276(15) 0.0437(18) 0.0359(17) -0.0190(14) 0.0085(13) -0.0104(14)
C4 0.0228(14) 0.060(2) 0.0403(19) -0.0152(16) 0.0109(13) -0.0092(15)
C5 0.0266(14) 0.0337(15) 0.0253(15) -0.0040(12) 0.0060(11) 0.0053(12)
C6 0.0337(15) 0.0303(15) 0.0259(15) -0.0073(12) 0.0024(12) -0.0029(13)
C7 0.0211(13) 0.0321(15) 0.0285(15) -0.0053(12) 0.0028(11) -0.0027(12)
C8 0.0408(18) 0.049(2) 0.0361(18) -0.0104(15) 0.0142(14) 0.0014(16)
C9 0.0204(12) 0.0210(12) 0.0185(12) 0.0015(10) 0.0009(10) 0.0026(10)
C10 0.0285(14) 0.0219(13) 0.0325(16) -0.0029(11) 0.0051(12) -0.0013(12)
C11 0.0418(17) 0.0224(14) 0.0377(18) -0.0043(12) 0.0078(14) 0.0022(13)
C12 0.0360(17) 0.0351(16) 0.0409(19) -0.0050(14) 0.0118(14) 0.0083(14)
C13 0.0271(15) 0.0382(17) 0.047(2) -0.0050(15) 0.0143(14) -0.0017(14)
C14 0.0227(13) 0.0247(14) 0.0379(17) -0.0028(12) 0.0055(12) -0.0009(12)
C15 0.0294(14) 0.0159(12) 0.0301(15) 0.0018(10) -0.0004(11) -0.0058(11)
C16 0.0237(13) 0.0177(12) 0.0397(17) 0.0042(11) 0.0050(12) -0.0042(11)
C17 0.0319(14) 0.0169(12) 0.0310(15) 0.0070(11) 0.0091(12) -0.0039(11)
C18 0.0300(14) 0.0165(12) 0.0283(15) 0.0065(10) 0.0027(11) -0.0015(11)
C19 0.0277(14) 0.0157(11) 0.0302(15) 0.0033(10) 0.0027(11) 0.0000(11)
C20 0.0484(19) 0.0276(15) 0.0325(17) -0.0021(12) -0.0054(14) -0.0084(14)
C21 0.0232(14) 0.0321(16) 0.065(2) -0.0001(15) 0.0005(14) -0.0045(13)
C22 0.050(2) 0.0354(17) 0.0383(19) 0.0058(14) 0.0196(15) -0.0005(15)
C23 0.0468(18) 0.0253(14) 0.0360(17) 0.0085(12) -0.0053(14) 0.0019(14)
C24 0.0379(17) 0.0287(15) 0.0412(18) 0.0041(13) 0.0092(14) 0.0107(13)
C25 0.0259(14) 0.0345(15) 0.0227(14) -0.0051(11) -0.0021(11) -0.0080(12)
C26 0.0258(13) 0.0326(14) 0.0230(14) 0.0026(11) -0.0035(11) -0.0073(12)
C27 0.0198(12) 0.0336(15) 0.0267(15) -0.0003(12) -0.0060(11) -0.0012(11)
C28 0.0207(13) 0.0352(15) 0.0234(14) -0.0012(11) -0.0026(10) -0.0081(12)
C29 0.0262(13) 0.0290(14) 0.0233(14) -0.0020(11) -0.0038(11) -0.0064(12)
C30 0.0374(17) 0.055(2) 0.0262(16) -0.0121(14) 0.0030(13) -0.0055(15)
C31 0.059(2) 0.0455(19) 0.0270(17) 0.0105(14) -0.0092(15) -0.0179(17)
C32 0.0311(16) 0.0442(18) 0.048(2) 0.0011(16) -0.0070(14) 0.0087(15)
C33 0.0317(16) 0.0494(19) 0.0349(17) -0.0031(14) 0.0044(13) -0.0181(15)
C34 0.0461(18) 0.0260(15) 0.0405(19) -0.0021(13) -0.0073(15) -0.0091(14)
C35 0.0334(15) 0.0236(13) 0.0221(14) 0.0068(11) 0.0070(11) 0.0041(12)
C36 0.0292(14) 0.0212(12) 0.0222(13) 0.0061(10) 0.0058(11) 0.0054(11)
C37 0.0275(14) 0.0397(17) 0.0335(17) 0.0172(13) 0.0006(12) 0.0037(13)
C38 0.051(2) 0.0323(16) 0.0423(19) 0.0182(14) -0.0251(16) -0.0143(15)
C39 0.058(2) 0.0242(14) 0.0206(14) 0.0037(11) -0.0081(13) 0.0062(14)
C40 0.0371(17) 0.0446(19) 0.051(2) 0.0187(16) 0.0220(15) 0.0061(15)
C41 0.061(2) 0.0209(14) 0.0373(18) -0.0010(12) 0.0075(16) 0.0044(14)
C42 0.0272(17) 0.084(3) 0.066(3) 0.039(2) 0.0127(16) 0.0190(18)
C43 0.086(3) 0.060(3) 0.086(3) 0.037(2) -0.063(3) -0.038(2)
C44 0.142(4) 0.043(2) 0.0206(17) -0.0071(15) -0.011(2) 0.031(3)
Ru4 0.02415(10) 0.01986(10) 0.01548(10) 0.00067(7) 0.00409(8) 0.00470(8)
Ru5 0.02307(10) 0.01682(9) 0.01643(10) -0.00244(7) 0.00448(8) -0.00057(8)
Ru6 0.02493(10) 0.01538(9) 0.01587(10) -0.00091(7) 0.00246(8) 0.00216(8)
N2 0.0262(11) 0.0192(10) 0.0149(10) 0.0003(8) 0.0035(8) 0.0011(9)
F4 0.0430(12) 0.102(2) 0.0646(16) 0.0319(14) 0.0269(11) 0.0113(13)
F5 0.0849(18) 0.0876(18) 0.0605(16) 0.0444(14) 0.0414(14) 0.0288(15)
F6 0.205(4) 0.095(2) 0.131(3) -0.057(2) 0.133(3) -0.104(3)
C45 0.0268(13) 0.0181(12) 0.0187(13) -0.0019(9) 0.0048(10) 0.0019(10)
C46 0.0252(13) 0.0221(12) 0.0236(14) 0.0025(10) 0.0060(11) 0.0035(11)
C47 0.0404(17) 0.0295(15) 0.0277(16) -0.0041(12) 0.0116(13) -0.0045(13)
C48 0.054(2) 0.0368(17) 0.0293(17) -0.0062(13) 0.0197(15) -0.0030(15)
C49 0.0428(17) 0.0314(15) 0.0329(17) 0.0021(13) 0.0201(14) -0.0007(14)
C50 0.0464(18) 0.0210(14) 0.0410(18) 0.0001(13) 0.0160(15) -0.0068(14)
C51 0.0425(17) 0.0245(14) 0.0261(15) -0.0023(11) 0.0143(13) -0.0019(13)
C52 0.064(2) 0.0433(19) 0.044(2) 0.0032(16) 0.0312(19) -0.0090(18)
C53 0.0278(13) 0.0269(13) 0.0174(13) 0.0020(10) 0.0053(10) -0.0028(11)
C54 0.0292(14) 0.0323(15) 0.0269(15) -0.0008(12) 0.0080(12) -0.0018(13)
C55 0.0308(15) 0.0526(19) 0.0216(15) -0.0006(13) 0.0108(12) 0.0022(15)
C56 0.0395(18) 0.061(2) 0.0392(19) -0.0003(17) 0.0186(15) -0.0176(17)
C57 0.072(3) 0.054(2) 0.076(3) -0.018(2) 0.041(2) -0.037(2)
C58 0.059(2) 0.0361(18) 0.057(2) -0.0158(17) 0.0295(19) -0.0150(17)
C59 0.0326(15) 0.0307(14) 0.0188(13) 0.0023(11) 0.0002(11) 0.0076(12)
C60 0.0464(18) 0.0263(14) 0.0228(14) 0.0038(11) -0.0042(13) 0.0115(13)
C61 0.059(2) 0.0471(19) 0.0238(16) -0.0019(14) -0.0030(15) 0.0327(18)
C62 0.0296(16) 0.066(2) 0.0288(17) 0.0102(15) 0.0031(13) 0.0206(16)
C63 0.0279(15) 0.0482(18) 0.0274(16) 0.0067(13) -0.0035(12) 0.0060(14)
C64 0.0493(19) 0.0479(19) 0.0191(15) -0.0047(13) 0.0031(13) 0.0091(16)
C65 0.078(3) 0.0323(17) 0.041(2) 0.0148(15) -0.0071(19) -0.0056(18)
C66 0.122(4) 0.059(3) 0.042(2) -0.0120(19) -0.008(2) 0.063(3)
C67 0.0322(19) 0.142(5) 0.041(2) 0.019(3) 0.0095(16) 0.030(2)
C68 0.045(2) 0.067(3) 0.054(2) 0.006(2) -0.0153(18) -0.0174(19)
C69 0.0346(15) 0.0248(13) 0.0290(15) -0.0085(11) 0.0041(12) -0.0058(12)
C70 0.0309(14) 0.0267(13) 0.0231(14) -0.0110(11) 0.0048(11) -0.0020(12)
C71 0.0355(15) 0.0312(14) 0.0180(13) -0.0079(11) 0.0022(11) -0.0055(12)
C72 0.0341(15) 0.0315(15) 0.0236(14) -0.0094(12) -0.0026(12) 0.0001(13)
C73 0.0262(14) 0.0341(15) 0.0255(15) -0.0115(12) 0.0031(11) -0.0047(12)
C74 0.056(2) 0.0234(14) 0.045(2) -0.0058(13) 0.0087(16) -0.0107(15)
C75 0.0388(17) 0.0345(16) 0.050(2) -0.0199(15) 0.0093(15) 0.0060(14)
C76 0.050(2) 0.0486(19) 0.0238(16) 0.0019(14) 0.0065(14) -0.0077(16)
C77 0.056(2) 0.0440(19) 0.0351(18) -0.0075(15) -0.0123(16) 0.0108(17)
C78 0.0291(16) 0.059(2) 0.0379(19) -0.0138(16) 0.0066(13) -0.0036(15)
C79 0.0376(16) 0.0161(12) 0.0333(16) -0.0034(11) 0.0083(13) -0.0003(12)
C80 0.0333(14) 0.0181(12) 0.0217(13) -0.0037(10) 0.0024(11) 0.0058(11)
C81 0.0296(15) 0.0202(13) 0.0493(19) -0.0093(13) -0.0024(13) 0.0076(12)
C82 0.062(2) 0.0299(16) 0.0405(19) -0.0145(14) -0.0206(17) 0.0240(16)
C83 0.083(3) 0.0198(14) 0.0262(16) 0.0048(12) 0.0142(16) 0.0207(16)
C84 0.044(2) 0.0325(18) 0.096(3) -0.026(2) 0.018(2) -0.0114(16)
C85 0.072(2) 0.0282(15) 0.0253(16) -0.0060(12) 0.0055(15) 0.0080(16)
C86 0.0273(17) 0.0382(19) 0.134(4) -0.015(2) 0.012(2) 0.0051(16)
C87 0.130(5) 0.071(3) 0.092(4) -0.046(3) -0.079(4) 0.072(3)
C88 0.188(6) 0.044(2) 0.049(3) 0.026(2) 0.057(3) 0.045(3)

loop_
_atom_type_symbol
_atom_type_description
_atom_type_scat_dispersion_real
_atom_type_scat_dispersion_imag
_atom_type_scat_source
C C 0.0033 0.0016 'International Tables Vol C Tables 4.2.6.8 and 6.1.1.4'
H H 0.0000 0.0000 'International Tables Vol C Tables 4.2.6.8 and 6.1.1.4'
N N 0.0061 0.0033 'International Tables Vol C Tables 4.2.6.8 and 6.1.1.4'
F F 0.0171 0.0103 'International Tables Vol C Tables 4.2.6.8 and 6.1.1.4'
Ru Ru -1.2594 0.8363 'International Tables Vol C Tables 4.2.6.8 and 6.1.1.4'

loop_
_geom_angle_atom_site_label_1
_geom_angle_atom_site_label_2
_geom_angle_atom_site_label_3
_geom_angle
N1 Ru1 C1 79.99(9)
N1 Ru1 C15 151.96(9)
C1 Ru1 C15 117.03(10)
N1 Ru1 C16 119.34(9)
C1 Ru1 C16 153.13(11)
C15 Ru1 C16 37.89(10)
N1 Ru1 C19 166.40(9)
C1 Ru1 C19 103.82(10)
C15 Ru1 C19 36.91(10)
C16 Ru1 C19 62.12(10)
N1 Ru1 C18 130.50(9)
C1 Ru1 C18 122.01(10)
C15 Ru1 C18 61.49(10)
C16 Ru1 C18 61.48(10)
C19 Ru1 C18 36.59(10)
N1 Ru1 C17 110.94(9)
C1 Ru1 C17 158.06(10)
C15 Ru1 C17 61.89(10)
C16 Ru1 C17 36.77(11)
C19 Ru1 C17 61.28(10)
C18 Ru1 C17 36.49(10)
N1 Ru1 Ru3 48.96(6)
C1 Ru1 Ru3 50.00(7)
C15 Ru1 Ru3 123.68(7)
C16 Ru1 Ru3 127.15(7)
C19 Ru1 Ru3 142.66(7)
C18 Ru1 Ru3 171.26(7)
C17 Ru1 Ru3 150.92(7)
N1 Ru1 Ru2 47.04(6)
C1 Ru1 Ru2 47.15(7)
C15 Ru1 Ru2 159.98(7)
C16 Ru1 Ru2 159.66(8)
C19 Ru1 Ru2 126.87(7)
C18 Ru1 Ru2 113.24(7)
C17 Ru1 Ru2 126.84(8)
Ru3 Ru1 Ru2 59.294(7)
N1 Ru2 C1 80.03(9)
N1 Ru2 C28 159.07(10)
C1 Ru2 C28 114.73(10)
N1 Ru2 C27 155.13(10)
C1 Ru2 C27 108.35(11)
C28 Ru2 C27 37.43(10)
N1 Ru2 C29 122.66(9)
C1 Ru2 C29 146.92(10)
C28 Ru2 C29 37.66(10)
C27 Ru2 C29 62.19(10)
N1 Ru2 C26 120.17(9)
C1 Ru2 C26 132.23(10)
C28 Ru2 C26 61.92(10)
C27 Ru2 C26 37.31(10)
C29 Ru2 C26 60.83(10)
N1 Ru2 C25 107.05(9)
C1 Ru2 C25 168.03(10)
C28 Ru2 C25 61.38(10)
C27 Ru2 C25 61.25(10)
C29 Ru2 C25 36.01(10)
C26 Ru2 C25 35.87(10)
N1 Ru2 Ru3 49.03(6)
C1 Ru2 Ru3 50.13(7)
C28 Ru2 Ru3 128.45(7)
C27 Ru2 Ru3 152.58(8)
C29 Ru2 Ru3 124.15(7)
C26 Ru2 Ru3 169.10(7)
C25 Ru2 Ru3 141.66(7)
N1 Ru2 Ru1 46.83(6)
C1 Ru2 Ru1 47.41(7)
C28 Ru2 Ru1 154.01(8)
C27 Ru2 Ru1 122.21(8)
C29 Ru2 Ru1 165.42(7)
C26 Ru2 Ru1 113.10(7)
C25 Ru2 Ru1 131.20(7)
Ru3 Ru2 Ru1 59.477(7)
N1 Ru3 C1 77.65(9)
N1 Ru3 C35 151.88(10)
C1 Ru3 C35 113.40(10)
N1 Ru3 C36 118.64(9)
C1 Ru3 C36 144.87(10)
C35 Ru3 C36 38.52(10)
N1 Ru3 C39 166.25(11)
C1 Ru3 C39 109.13(11)
C35 Ru3 C39 37.13(11)
C36 Ru3 C39 62.80(10)
N1 Ru3 C38 129.35(12)
C1 Ru3 C38 134.00(12)
C35 Ru3 C38 62.43(11)
C36 Ru3 C38 61.87(11)
C39 Ru3 C38 37.63(13)
N1 Ru3 C37 109.78(10)
C1 Ru3 C37 170.59(11)
C35 Ru3 C37 62.81(10)
C36 Ru3 C37 36.88(10)
C39 Ru3 C37 62.38(12)
C38 Ru3 C37 36.74(13)
N1 Ru3 Ru2 47.93(6)
C1 Ru3 Ru2 47.94(7)
C35 Ru3 Ru2 119.44(8)
C36 Ru3 Ru2 117.98(7)
C39 Ru3 Ru2 145.17(9)
C38 Ru3 Ru2 177.14(11)
C37 Ru3 Ru2 141.40(9)
N1 Ru3 Ru1 47.64(6)
C1 Ru3 Ru1 48.08(7)
C35 Ru3 Ru1 157.27(7)
C36 Ru3 Ru1 164.07(7)
C39 Ru3 Ru1 128.09(8)
C38 Ru3 Ru1 118.03(8)
C37 Ru3 Ru1 132.84(8)
Ru2 Ru3 Ru1 61.229(7)
C9 N1 Ru1 135.68(17)
C9 N1 Ru2 128.28(17)
Ru1 N1 Ru2 86.13(8)
C9 N1 Ru3 122.84(16)
Ru1 N1 Ru3 83.41(8)
Ru2 N1 Ru3 83.04(8)
C2 C1 Ru2 134.70(19)
C2 C1 Ru1 131.63(18)
Ru2 C1 Ru1 85.43(10)
C2 C1 Ru3 122.40(18)
Ru2 C1 Ru3 81.93(9)
Ru1 C1 Ru3 81.92(9)
C3 C2 C7 116.1(2)
C3 C2 C1 121.5(2)
C7 C2 C1 122.4(2)
C4 C3 C2 122.0(3)
C5 C4 C3 120.5(3)
C4 C5 C6 119.3(3)
C4 C5 C8 120.7(3)
C6 C5 C8 120.0(3)
C7 C6 C5 119.6(3)
C6 C7 C2 122.3(3)
F3 C8 F2 109.6(3)
F3 C8 F1 104.9(3)
F2 C8 F1 102.8(3)
F3 C8 C5 113.2(3)
F2 C8 C5 112.7(3)
F1 C8 C5 112.9(3)
C14 C9 C10 117.7(2)
C14 C9 N1 121.8(2)
C10 C9 N1 120.4(2)
C11 C10 C9 120.9(3)
C12 C11 C10 120.7(3)
C13 C12 C11 119.0(3)
C12 C13 C14 120.7(3)
C9 C14 C13 120.9(3)
C19 C15 C16 107.8(2)
C19 C15 C20 127.3(3)
C16 C15 C20 124.0(3)
C19 C15 Ru1 72.99(15)
C16 C15 Ru1 71.19(15)
C20 C15 Ru1 129.49(19)
C17 C16 C15 107.7(2)
C17 C16 C21 127.9(3)
C15 C16 C21 123.8(3)
C17 C16 Ru1 73.38(15)
C15 C16 Ru1 70.92(14)
C21 C16 Ru1 128.51(19)
C16 C17 C18 107.9(2)
C16 C17 C22 127.3(3)
C18 C17 C22 124.4(3)
C16 C17 Ru1 69.85(15)
C18 C17 Ru1 71.50(15)
C22 C17 Ru1 129.5(2)
C17 C18 C19 108.8(2)
C17 C18 C23 125.3(3)
C19 C18 C23 125.0(3)
C17 C18 Ru1 72.02(14)
C19 C18 Ru1 71.51(15)
C23 C18 Ru1 131.26(19)
C15 C19 C18 107.8(2)
C15 C19 C24 127.8(3)
C18 C19 C24 124.0(3)
C15 C19 Ru1 70.10(14)
C18 C19 Ru1 71.90(15)
C24 C19 Ru1 129.36(19)
C26 C25 C29 107.7(3)
C26 C25 C30 124.5(3)
C29 C25 C30 127.7(3)
C26 C25 Ru2 69.54(16)
C29 C25 Ru2 69.37(16)
C30 C25 Ru2 129.2(2)
C25 C26 C27 109.1(2)
C25 C26 C31 123.0(3)
C27 C26 C31 126.7(3)
C25 C26 Ru2 74.59(16)
C27 C26 Ru2 70.03(15)
C31 C26 Ru2 131.4(2)
C28 C27 C26 107.3(2)
C28 C27 C32 127.5(3)
C26 C27 C32 124.8(3)
C28 C27 Ru2 71.10(15)
C26 C27 Ru2 72.66(15)
C32 C27 Ru2 127.1(2)
C27 C28 C29 107.4(2)
C27 C28 C33 128.7(3)
C29 C28 C33 122.7(3)
C27 C28 Ru2 71.47(15)
C29 C28 Ru2 72.55(15)
C33 C28 Ru2 131.2(2)
C25 C29 C28 108.4(2)
C25 C29 C34 126.8(3)
C28 C29 C34 124.2(3)
C25 C29 Ru2 74.62(16)
C28 C29 Ru2 69.79(15)
C34 C29 Ru2 128.2(2)
C39 C35 C36 108.2(3)
C39 C35 C40 125.6(3)
C36 C35 C40 125.9(3)
C39 C35 Ru3 73.21(16)
C36 C35 Ru3 71.78(15)
C40 C35 Ru3 125.3(2)
C37 C36 C35 108.2(3)
C37 C36 C41 125.3(3)
C35 C36 C41 126.1(3)
C37 C36 Ru3 73.98(16)
C35 C36 Ru3 69.70(14)
C41 C36 Ru3 127.6(2)
C36 C37 C38 107.0(3)
C36 C37 C42 125.2(3)
C38 C37 C42 127.8(3)
C36 C37 Ru3 69.14(15)
C38 C37 Ru3 70.03(17)
C42 C37 Ru3 125.9(2)
C37 C38 C39 109.3(3)
C37 C38 C43 125.5(4)
C39 C38 C43 124.8(4)
C37 C38 Ru3 73.23(18)
C39 C38 Ru3 71.06(17)
C43 C38 Ru3 127.2(2)
C35 C39 C38 107.2(3)
C35 C39 C44 125.7(4)
C38 C39 C44 126.8(3)
C35 C39 Ru3 69.67(16)
C38 C39 Ru3 71.31(18)
C44 C39 Ru3 129.6(2)
N2 Ru4 C45 77.26(9)
N2 Ru4 C59 153.15(10)
C45 Ru4 C59 114.01(10)
N2 Ru4 C63 119.44(10)
C45 Ru4 C63 145.44(11)
C59 Ru4 C63 38.46(11)
N2 Ru4 C60 164.79(10)
C45 Ru4 C60 108.90(11)
C59 Ru4 C60 37.66(11)
C63 Ru4 C60 63.47(12)
N2 Ru4 C61 128.11(11)
C45 Ru4 C61 134.38(13)
C59 Ru4 C61 62.43(11)
C63 Ru4 C61 61.60(13)
C60 Ru4 C61 38.03(12)
N2 Ru4 C62 110.04(10)
C45 Ru4 C62 170.48(12)
C59 Ru4 C62 62.26(11)
C63 Ru4 C62 36.49(12)
C60 Ru4 C62 62.51(12)
C61 Ru4 C62 36.25(14)
N2 Ru4 Ru5 47.64(6)
C45 Ru4 Ru5 48.12(7)
C59 Ru4 Ru5 156.83(8)
C63 Ru4 Ru5 164.20(8)
C60 Ru4 Ru5 126.12(8)
C61 Ru4 Ru5 116.69(9)
C62 Ru4 Ru5 132.39(9)
N2 Ru4 Ru6 47.62(6)
C45 Ru4 Ru6 47.96(7)
C59 Ru4 Ru6 120.92(7)
C63 Ru4 Ru6 118.90(9)
C60 Ru4 Ru6 146.29(8)
C61 Ru4 Ru6 175.68(9)
C62 Ru4 Ru6 141.53(10)
Ru5 Ru4 Ru6 61.528(7)
N2 Ru5 C45 79.72(10)
N2 Ru5 C69 155.52(10)
C45 Ru5 C69 116.86(11)
N2 Ru5 C70 120.00(9)
C45 Ru5 C70 151.08(10)
C69 Ru5 C70 38.04(10)
N2 Ru5 C73 159.56(10)
C45 Ru5 C73 107.08(10)
C69 Ru5 C73 37.26(11)
C70 Ru5 C73 62.44(10)
N2 Ru5 C72 124.00(10)
C45 Ru5 C72 127.82(11)
C69 Ru5 C72 61.67(11)
C70 Ru5 C72 61.24(10)
C73 Ru5 C72 36.85(11)
N2 Ru5 C71 107.40(9)
C45 Ru5 C71 163.99(11)
C69 Ru5 C71 61.80(11)
C70 Ru5 C71 36.36(10)
C73 Ru5 C71 61.46(10)
C72 Ru5 C71 36.34(10)
N2 Ru5 Ru4 49.08(6)
C45 Ru5 Ru4 50.12(8)
C69 Ru5 Ru4 126.63(8)
C70 Ru5 Ru4 125.04(8)
C73 Ru5 Ru4 148.90(8)
C72 Ru5 Ru4 171.67(7)
C71 Ru5 Ru4 144.88(7)
N2 Ru5 Ru6 46.60(6)
C45 Ru5 Ru6 47.04(7)
C69 Ru5 Ru6 157.62(8)
C70 Ru5 Ru6 161.58(7)
C73 Ru5 Ru6 124.73(7)
C72 Ru5 Ru6 112.88(7)
C71 Ru5 Ru6 128.26(7)
Ru4 Ru5 Ru6 59.332(7)
N2 Ru6 C45 79.72(9)
N2 Ru6 C80 151.32(10)
C45 Ru6 C80 117.87(10)
N2 Ru6 C79 118.60(10)
C45 Ru6 C79 153.53(11)
C80 Ru6 C79 37.77(10)
N2 Ru6 C81 166.50(11)
C45 Ru6 C81 104.88(11)
C80 Ru6 C81 36.75(10)
C79 Ru6 C81 62.06(11)
N2 Ru6 C83 110.79(10)
C45 Ru6 C83 158.39(13)
C80 Ru6 C83 61.57(10)
C79 Ru6 C83 37.03(12)
C81 Ru6 C83 60.79(12)
N2 Ru6 C82 131.08(11)
C45 Ru6 C82 122.65(13)
C80 Ru6 C82 60.78(11)
C79 Ru6 C82 61.44(12)
C81 Ru6 C82 35.90(13)
C83 Ru6 C82 36.31(14)
N2 Ru6 Ru4 48.96(6)
C45 Ru6 Ru4 50.03(8)
C80 Ru6 Ru4 123.51(7)
C79 Ru6 Ru4 126.19(8)
C81 Ru6 Ru4 143.09(9)
C83 Ru6 Ru4 150.52(11)
C82 Ru6 Ru4 172.21(9)
N2 Ru6 Ru5 46.51(6)
C45 Ru6 Ru5 47.12(7)
C80 Ru6 Ru5 161.16(7)
C79 Ru6 Ru5 159.14(8)
C81 Ru6 Ru5 128.21(7)
C83 Ru6 Ru5 126.94(8)
C82 Ru6 Ru5 114.50(8)
Ru4 Ru6 Ru5 59.141(7)
C53 N2 Ru5 130.09(17)
C53 N2 Ru6 134.91(18)
Ru5 N2 Ru6 86.89(8)
C53 N2 Ru4 120.60(17)
Ru5 N2 Ru4 83.28(8)
Ru6 N2 Ru4 83.42(8)
C46 C45 Ru6 132.46(18)
C46 C45 Ru5 134.40(19)
Ru6 C45 Ru5 85.84(10)
C46 C45 Ru4 121.25(19)
Ru6 C45 Ru4 82.02(10)
Ru5 C45 Ru4 81.76(9)
C51 C46 C47 116.5(3)
C51 C46 C45 121.5(2)
C47 C46 C45 122.0(2)
C48 C47 C46 121.9(3)
C47 C48 C49 120.1(3)
C50 C49 C48 119.5(3)
C50 C49 C52 120.3(3)
C48 C49 C52 120.2(3)
C49 C50 C51 120.3(3)
C50 C51 C46 121.6(3)
F6 C52 F4 107.9(4)
F6 C52 F5 106.2(4)
F4 C52 F5 103.2(3)
F6 C52 C49 113.7(3)
F4 C52 C49 112.9(3)
F5 C52 C49 112.2(3)
C58 C53 C54 117.8(3)
C58 C53 N2 121.7(3)
C54 C53 N2 120.4(2)
C55 C54 C53 120.8(3)
C56 C55 C54 120.8(3)
C57 C56 C55 118.5(3)
C56 C57 C58 121.3(4)
C53 C58 C57 120.7(3)
C60 C59 C63 108.4(3)
C60 C59 C64 126.3(3)
C63 C59 C64 124.8(3)
C60 C59 Ru4 72.24(16)
C63 C59 Ru4 71.73(16)
C64 C59 Ru4 127.7(2)
C59 C60 C61 106.1(3)
C59 C60 C65 126.9(3)
C61 C60 C65 126.7(3)
C59 C60 Ru4 70.10(16)
C61 C60 Ru4 72.09(17)
C65 C60 Ru4 127.8(2)
C62 C61 C60 109.2(3)
C62 C61 C66 126.0(4)
C60 C61 C66 124.6(4)
C62 C61 Ru4 73.31(18)
C60 C61 Ru4 69.87(16)
C66 C61 Ru4 126.6(2)
C63 C62 C61 108.2(3)
C63 C62 C67 124.4(4)
C61 C62 C67 127.3(4)
C63 C62 Ru4 69.08(17)
C61 C62 Ru4 70.44(18)
C67 C62 Ru4 128.0(2)
C62 C63 C59 108.0(3)
C62 C63 C68 125.0(3)
C59 C63 C68 126.7(3)
C62 C63 Ru4 74.43(19)
C59 C63 Ru4 69.81(16)
C68 C63 Ru4 127.0(2)
C73 C69 C70 107.6(3)
C73 C69 C74 127.9(3)
C70 C69 C74 123.5(3)
C73 C69 Ru5 72.33(16)
C70 C69 Ru5 71.68(15)
C74 C69 Ru5 130.2(2)
C71 C70 C69 108.0(2)
C71 C70 C75 126.6(3)
C69 C70 C75 124.2(3)
C71 C70 Ru5 74.24(15)
C69 C70 Ru5 70.28(15)
C75 C70 Ru5 130.6(2)
C70 C71 C72 107.7(3)
C70 C71 C76 127.5(3)
C72 C71 C76 124.6(3)
C70 C71 Ru5 69.39(15)
C72 C71 Ru5 70.67(16)
C76 C71 Ru5 128.2(2)
C71 C72 C73 109.0(3)
C71 C72 C77 125.0(3)
C73 C72 C77 125.1(3)
C71 C72 Ru5 72.99(16)
C73 C72 Ru5 70.57(17)
C77 C72 Ru5 131.1(2)
C69 C73 C72 107.6(2)
C69 C73 C78 128.6(3)
C72 C73 C78 123.5(3)
C69 C73 Ru5 70.41(16)
C72 C73 Ru5 72.59(16)
C78 C73 Ru5 127.0(2)
C83 C79 C80 106.5(3)
C83 C79 C84 128.4(3)
C80 C79 C84 124.1(3)
C83 C79 Ru6 73.16(16)
C80 C79 Ru6 70.68(15)
C84 C79 Ru6 130.1(2)
C81 C80 C79 108.7(3)
C81 C80 C85 126.3(3)
C79 C80 C85 124.0(3)
C81 C80 Ru6 73.68(16)
C79 C80 Ru6 71.54(15)
C85 C80 Ru6 129.6(2)
C82 C81 C80 107.7(3)
C82 C81 C86 124.3(3)
C80 C81 C86 127.5(3)
C82 C81 Ru6 72.44(18)
C80 C81 Ru6 69.57(15)
C86 C81 Ru6 129.9(2)
C81 C82 C83 109.1(3)
C81 C82 C87 124.9(4)
C83 C82 C87 125.0(4)
C81 C82 Ru6 71.66(17)
C83 C82 Ru6 71.53(18)
C87 C82 Ru6 132.2(2)
C82 C83 C79 108.0(3)
C82 C83 C88 125.3(4)
C79 C83 C88 126.5(4)
C82 C83 Ru6 72.16(18)
C79 C83 Ru6 69.81(16)
C88 C83 Ru6 128.3(2)

loop_
_geom_bond_atom_site_label_1
_geom_bond_atom_site_label_2
_geom_bond_distance
Ru1 N1 2.009(2)
Ru1 C1 2.030(3)
Ru1 C15 2.231(3)
Ru1 C16 2.235(3)
Ru1 C19 2.269(3)
Ru1 C18 2.275(3)
Ru1 C17 2.281(3)
Ru1 Ru3 2.7016(3)
Ru1 Ru2 2.7491(3)
Ru2 N1 2.016(2)
Ru2 C1 2.022(3)
Ru2 C28 2.223(3)
Ru2 C27 2.228(3)
Ru2 C29 2.260(3)
Ru2 C26 2.262(3)
Ru2 C25 2.328(3)
Ru2 Ru3 2.6965(3)
Ru3 N1 2.051(2)
Ru3 C1 2.090(3)
Ru3 C35 2.187(3)
Ru3 C36 2.215(3)
Ru3 C39 2.233(3)
Ru3 C38 2.236(3)
Ru3 C37 2.278(3)
N1 C9 1.408(3)
F1 C8 1.339(4)
F2 C8 1.332(4)
F3 C8 1.309(4)
C1 C2 1.459(4)
C2 C3 1.396(4)
C2 C7 1.402(4)
C3 C4 1.381(4)
C4 C5 1.373(4)
C5 C6 1.394(4)
C5 C8 1.494(4)
C6 C7 1.381(4)
C9 C14 1.392(4)
C9 C10 1.405(4)
C10 C11 1.385(4)
C11 C12 1.383(5)
C12 C13 1.381(5)
C13 C14 1.393(4)
C15 C19 1.425(4)
C15 C16 1.450(4)
C15 C20 1.504(4)
C16 C17 1.425(4)
C16 C21 1.504(4)
C17 C18 1.426(4)
C17 C22 1.506(4)
C18 C19 1.426(4)
C18 C23 1.497(4)
C19 C24 1.504(4)
C25 C26 1.415(4)
C25 C29 1.419(4)
C25 C30 1.502(4)
C26 C27 1.436(4)
C26 C31 1.505(4)
C27 C28 1.428(4)
C27 C32 1.499(4)
C28 C29 1.447(4)
C28 C33 1.506(4)
C29 C34 1.500(4)
C35 C39 1.408(4)
C35 C36 1.452(4)
C35 C40 1.506(4)
C36 C37 1.422(4)
C36 C41 1.496(4)
C37 C38 1.423(5)
C37 C42 1.506(5)
C38 C39 1.441(5)
C38 C43 1.508(5)
C39 C44 1.503(5)
Ru4 N2 2.050(2)
Ru4 C45 2.089(3)
Ru4 C59 2.186(3)
Ru4 C63 2.212(3)
Ru4 C60 2.214(3)
Ru4 C61 2.244(3)
Ru4 C62 2.281(3)
Ru4 Ru5 2.6941(3)
Ru4 Ru6 2.6994(3)
Ru5 N2 2.005(2)
Ru5 C45 2.027(3)
Ru5 C69 2.221(3)
Ru5 C70 2.239(3)
Ru5 C73 2.246(3)
Ru5 C72 2.272(3)
Ru5 C71 2.303(3)
Ru5 Ru6 2.7588(3)
Ru6 N2 2.007(2)
Ru6 C45 2.024(3)
Ru6 C80 2.221(3)
Ru6 C79 2.232(3)
Ru6 C81 2.275(3)
Ru6 C83 2.276(3)
Ru6 C82 2.285(3)
N2 C53 1.408(3)
F4 C52 1.333(4)
F5 C52 1.337(5)
F6 C52 1.310(4)
C45 C46 1.463(4)
C46 C51 1.404(4)
C46 C47 1.405(4)
C47 C48 1.384(4)
C48 C49 1.389(5)
C49 C50 1.378(4)
C49 C52 1.496(4)
C50 C51 1.392(4)
C53 C58 1.381(4)
C53 C54 1.394(4)
C54 C55 1.389(4)
C55 C56 1.374(5)
C56 C57 1.373(6)
C57 C58 1.388(5)
C59 C60 1.421(4)
C59 C63 1.449(4)
C59 C64 1.504(4)
C60 C61 1.453(5)
C60 C65 1.486(5)
C61 C62 1.408(5)
C61 C66 1.506(5)
C62 C63 1.408(5)
C62 C67 1.508(5)
C63 C68 1.509(5)
C69 C73 1.427(4)
C69 C70 1.454(4)
C69 C74 1.503(4)
C70 C71 1.419(4)
C70 C75 1.508(4)
C71 C72 1.427(4)
C71 C76 1.504(4)
C72 C73 1.428(4)
C72 C77 1.497(4)
C73 C78 1.506(4)
C79 C83 1.432(5)
C79 C80 1.442(4)
C79 C84 1.501(5)
C80 C81 1.418(4)
C80 C85 1.495(4)
C81 C82 1.405(5)
C81 C86 1.501(5)
C82 C83 1.421(5)
C82 C87 1.508(5)
C83 C88 1.499(5)

loop_
_geom_torsion_atom_site_label_1
_geom_torsion_atom_site_label_2
_geom_torsion_atom_site_label_3
_geom_torsion_atom_site_label_4
_geom_torsion
C1 Ru1 Ru2 N1 -122.67(13)
C15 Ru1 Ru2 N1 -165.3(2)
C16 Ru1 Ru2 N1 54.1(2)
C19 Ru1 Ru2 N1 164.10(12)
C18 Ru1 Ru2 N1 124.47(11)
C17 Ru1 Ru2 N1 84.97(12)
Ru3 Ru1 Ru2 N1 -60.63(8)
N1 Ru1 Ru2 C1 122.67(13)
C15 Ru1 Ru2 C1 -42.7(2)
C16 Ru1 Ru2 C1 176.8(2)
C19 Ru1 Ru2 C1 -73.23(13)
C18 Ru1 Ru2 C1 -112.86(13)
C17 Ru1 Ru2 C1 -152.36(13)
Ru3 Ru1 Ru2 C1 62.05(10)
N1 Ru1 Ru2 C28 176.61(19)
C1 Ru1 Ru2 C28 53.94(19)
C15 Ru1 Ru2 C28 11.3(3)
C16 Ru1 Ru2 C28 -129.3(3)
C19 Ru1 Ru2 C28 -19.30(19)
C18 Ru1 Ru2 C28 -58.92(19)
C17 Ru1 Ru2 C28 -98.42(19)
Ru3 Ru1 Ru2 C28 115.98(17)
N1 Ru1 Ru2 C27 -151.55(12)
C1 Ru1 Ru2 C27 85.78(13)
C15 Ru1 Ru2 C27 43.1(2)
C16 Ru1 Ru2 C27 -97.4(2)
C19 Ru1 Ru2 C27 12.55(13)
C18 Ru1 Ru2 C27 -27.08(12)
C17 Ru1 Ru2 C27 -66.58(13)
Ru3 Ru1 Ru2 C27 147.82(9)
N1 Ru1 Ru2 C29 -48.2(3)
C1 Ru1 Ru2 C29 -170.8(3)
C15 Ru1 Ru2 C29 146.5(4)
C16 Ru1 Ru2 C29 6.0(4)
C19 Ru1 Ru2 C29 115.9(3)
C18 Ru1 Ru2 C29 76.3(3)
C17 Ru1 Ru2 C29 36.8(3)
Ru3 Ru1 Ru2 C29 -108.8(3)
N1 Ru1 Ru2 C26 -110.43(12)
C1 Ru1 Ru2 C26 126.90(13)
C15 Ru1 Ru2 C26 84.2(2)
C16 Ru1 Ru2 C26 -56.3(2)
C19 Ru1 Ru2 C26 53.67(12)
C18 Ru1 Ru2 C26 14.04(11)
C17 Ru1 Ru2 C26 -25.46(12)
Ru3 Ru1 Ru2 C26 -171.06(8)
N1 Ru1 Ru2 C25 -73.32(13)
C1 Ru1 Ru2 C25 164.01(14)
C15 Ru1 Ru2 C25 121.3(2)
C16 Ru1 Ru2 C25 -19.2(2)
C19 Ru1 Ru2 C25 90.77(13)
C18 Ru1 Ru2 C25 51.15(12)
C17 Ru1 Ru2 C25 11.65(13)
Ru3 Ru1 Ru2 C25 -133.95(10)
N1 Ru1 Ru2 Ru3 60.63(8)
C1 Ru1 Ru2 Ru3 -62.05(10)
C15 Ru1 Ru2 Ru3 -104.7(2)
C16 Ru1 Ru2 Ru3 114.8(2)
C19 Ru1 Ru2 Ru3 -135.28(9)
C18 Ru1 Ru2 Ru3 -174.90(8)
C17 Ru1 Ru2 Ru3 145.60(9)
C1 Ru2 Ru3 N1 -115.24(12)
C28 Ru2 Ru3 N1 152.88(13)
C27 Ru2 Ru3 N1 -159.28(18)
C29 Ru2 Ru3 N1 105.94(12)
C26 Ru2 Ru3 N1 -8.2(4)
C25 Ru2 Ru3 N1 61.84(14)
Ru1 Ru2 Ru3 N1 -57.32(8)
N1 Ru2 Ru3 C1 115.24(12)
C28 Ru2 Ru3 C1 -91.89(14)
C27 Ru2 Ru3 C1 -44.04(19)
C29 Ru2 Ru3 C1 -138.82(13)
C26 Ru2 Ru3 C1 107.1(4)
C25 Ru2 Ru3 C1 177.07(15)
Ru1 Ru2 Ru3 C1 57.92(9)
N1 Ru2 Ru3 C35 -148.74(11)
C1 Ru2 Ru3 C35 96.03(12)
C28 Ru2 Ru3 C35 4.14(13)
C27 Ru2 Ru3 C35 51.98(19)
C29 Ru2 Ru3 C35 -42.79(12)
C26 Ru2 Ru3 C35 -156.9(4)
C25 Ru2 Ru3 C35 -86.90(14)
Ru1 Ru2 Ru3 C35 153.95(8)
N1 Ru2 Ru3 C36 -104.58(11)
C1 Ru2 Ru3 C36 140.18(12)
C28 Ru2 Ru3 C36 48.30(13)
C27 Ru2 Ru3 C36 96.14(18)
C29 Ru2 Ru3 C36 1.36(12)
C26 Ru2 Ru3 C36 -112.7(4)
C25 Ru2 Ru3 C36 -42.74(14)
Ru1 Ru2 Ru3 C36 -161.90(8)
N1 Ru2 Ru3 C39 173.62(15)
C1 Ru2 Ru3 C39 58.38(16)
C28 Ru2 Ru3 C39 -33.50(16)
C27 Ru2 Ru3 C39 14.3(2)
C29 Ru2 Ru3 C39 -80.44(16)
C26 Ru2 Ru3 C39 165.5(4)
C25 Ru2 Ru3 C39 -124.55(17)
Ru1 Ru2 Ru3 C39 116.30(13)
N1 Ru2 Ru3 C38 -18.4(16)
C1 Ru2 Ru3 C38 -133.6(16)
C28 Ru2 Ru3 C38 134.5(16)
C27 Ru2 Ru3 C38 -178(100)
C29 Ru2 Ru3 C38 87.5(16)
C26 Ru2 Ru3 C38 -26.6(17)
C25 Ru2 Ru3 C38 43.4(16)
Ru1 Ru2 Ru3 C38 -75.7(16)
N1 Ru2 Ru3 C37 -66.43(14)
C1 Ru2 Ru3 C37 178.34(15)
C28 Ru2 Ru3 C37 86.45(15)
C27 Ru2 Ru3 C37 134.3(2)
C29 Ru2 Ru3 C37 39.52(15)
C26 Ru2 Ru3 C37 -74.6(4)
C25 Ru2 Ru3 C37 -4.59(17)
Ru1 Ru2 Ru3 C37 -123.74(12)
N1 Ru2 Ru3 Ru1 57.32(8)
C1 Ru2 Ru3 Ru1 -57.92(9)
C28 Ru2 Ru3 Ru1 -149.81(10)
C27 Ru2 Ru3 Ru1 -101.96(16)
C29 Ru2 Ru3 Ru1 163.26(9)
C26 Ru2 Ru3 Ru1 49.2(4)
C25 Ru2 Ru3 Ru1 119.15(11)
C1 Ru1 Ru3 N1 115.45(12)
C15 Ru1 Ru3 N1 -145.71(12)
C16 Ru1 Ru3 N1 -98.94(12)
C19 Ru1 Ru3 N1 169.58(14)
C18 Ru1 Ru3 N1 90.2(5)
C17 Ru1 Ru3 N1 -53.80(17)
Ru2 Ru1 Ru3 N1 57.74(8)
N1 Ru1 Ru3 C1 -115.45(12)
C15 Ru1 Ru3 C1 98.84(13)
C16 Ru1 Ru3 C1 145.61(14)
C19 Ru1 Ru3 C1 54.13(15)
C18 Ru1 Ru3 C1 -25.2(5)
C17 Ru1 Ru3 C1 -169.25(18)
Ru2 Ru1 Ru3 C1 -57.72(9)
N1 Ru1 Ru3 C35 -155.8(2)
C1 Ru1 Ru3 C35 -40.4(2)
C15 Ru1 Ru3 C35 58.5(2)
C16 Ru1 Ru3 C35 105.2(2)
C19 Ru1 Ru3 C35 13.8(2)
C18 Ru1 Ru3 C35 -65.6(5)
C17 Ru1 Ru3 C35 150.4(3)
Ru2 Ru1 Ru3 C35 -98.1(2)
N1 Ru1 Ru3 C36 33.8(3)
C1 Ru1 Ru3 C36 149.2(3)
C15 Ru1 Ru3 C36 -111.9(3)
C16 Ru1 Ru3 C36 -65.2(3)
C19 Ru1 Ru3 C36 -156.7(3)
C18 Ru1 Ru3 C36 124.0(5)
C17 Ru1 Ru3 C36 -20.0(3)
Ru2 Ru1 Ru3 C36 91.5(3)
N1 Ru1 Ru3 C39 162.84(14)
C1 Ru1 Ru3 C39 -81.71(15)
C15 Ru1 Ru3 C39 17.13(15)
C16 Ru1 Ru3 C39 63.91(15)
C19 Ru1 Ru3 C39 -27.58(16)
C18 Ru1 Ru3 C39 -106.9(5)
C17 Ru1 Ru3 C39 109.05(19)
Ru2 Ru1 Ru3 C39 -139.42(12)
N1 Ru1 Ru3 C38 119.13(14)
C1 Ru1 Ru3 C38 -125.42(15)
C15 Ru1 Ru3 C38 -26.58(15)
C16 Ru1 Ru3 C38 20.19(16)
C19 Ru1 Ru3 C38 -71.29(17)
C18 Ru1 Ru3 C38 -150.6(5)
C17 Ru1 Ru3 C38 65.3(2)
Ru2 Ru1 Ru3 C38 176.86(12)
N1 Ru1 Ru3 C37 77.24(14)
C1 Ru1 Ru3 C37 -167.31(15)
C15 Ru1 Ru3 C37 -68.47(15)
C16 Ru1 Ru3 C37 -21.70(15)
C19 Ru1 Ru3 C37 -113.18(17)
C18 Ru1 Ru3 C37 167.5(5)
C17 Ru1 Ru3 C37 23.4(2)
Ru2 Ru1 Ru3 C37 134.97(12)
N1 Ru1 Ru3 Ru2 -57.74(8)
C1 Ru1 Ru3 Ru2 57.72(9)
C15 Ru1 Ru3 Ru2 156.56(9)
C16 Ru1 Ru3 Ru2 -156.67(10)
C19 Ru1 Ru3 Ru2 111.84(12)
C18 Ru1 Ru3 Ru2 32.5(5)
C17 Ru1 Ru3 Ru2 -111.53(16)
C1 Ru1 N1 C9 -176.2(3)
C15 Ru1 N1 C9 -45.6(4)
C16 Ru1 N1 C9 -16.1(3)
C19 Ru1 N1 C9 76.3(5)
C18 Ru1 N1 C9 60.0(3)
C17 Ru1 N1 C9 23.6(3)
Ru3 Ru1 N1 C9 -131.5(3)
Ru2 Ru1 N1 C9 145.0(3)
C1 Ru1 N1 Ru2 38.81(9)
C15 Ru1 N1 Ru2 169.38(17)
C16 Ru1 N1 Ru2 -161.15(9)
C19 Ru1 N1 Ru2 -68.8(4)
C18 Ru1 N1 Ru2 -85.04(12)
C17 Ru1 N1 Ru2 -121.40(9)
Ru3 Ru1 N1 Ru2 83.43(7)
C1 Ru1 N1 Ru3 -44.62(9)
C15 Ru1 N1 Ru3 86.0(2)
C16 Ru1 N1 Ru3 115.42(10)
C19 Ru1 N1 Ru3 -152.2(4)
C18 Ru1 N1 Ru3 -168.47(9)
C17 Ru1 N1 Ru3 155.17(9)
Ru2 Ru1 N1 Ru3 -83.43(7)
C1 Ru2 N1 C9 171.7(2)
C28 Ru2 N1 C9 34.8(4)
C27 Ru2 N1 C9 -75.9(3)
C29 Ru2 N1 C9 17.8(2)
C26 Ru2 N1 C9 -54.9(2)
C25 Ru2 N1 C9 -18.3(2)
Ru3 Ru2 N1 C9 126.8(2)
Ru1 Ru2 N1 C9 -149.3(2)
C1 Ru2 N1 Ru1 -39.00(9)
C28 Ru2 N1 Ru1 -175.8(2)
C27 Ru2 N1 Ru1 73.4(2)
C29 Ru2 N1 Ru1 167.13(9)
C26 Ru2 N1 Ru1 94.40(11)
C25 Ru2 N1 Ru1 131.07(9)
Ru3 Ru2 N1 Ru1 -83.82(7)
C1 Ru2 N1 Ru3 44.82(8)
C28 Ru2 N1 Ru3 -92.0(3)
C27 Ru2 N1 Ru3 157.2(2)
C29 Ru2 N1 Ru3 -109.06(10)
C26 Ru2 N1 Ru3 178.22(9)
C25 Ru2 N1 Ru3 -145.11(9)
Ru1 Ru2 N1 Ru3 83.82(7)
C1 Ru3 N1 C9 -175.0(2)
C35 Ru3 N1 C9 -58.1(3)
C36 Ru3 N1 C9 -28.5(2)
C39 Ru3 N1 C9 63.9(5)
C38 Ru3 N1 C9 47.2(2)
C37 Ru3 N1 C9 11.0(2)
Ru2 Ru3 N1 C9 -131.6(2)
Ru1 Ru3 N1 C9 141.5(2)
C1 Ru3 N1 Ru1 43.46(8)
C35 Ru3 N1 Ru1 160.38(17)
C36 Ru3 N1 Ru1 -169.99(9)
C39 Ru3 N1 Ru1 -77.6(4)
C38 Ru3 N1 Ru1 -94.28(13)
C37 Ru3 N1 Ru1 -130.53(10)
Ru2 Ru3 N1 Ru1 86.89(7)
C1 Ru3 N1 Ru2 -43.43(8)
C35 Ru3 N1 Ru2 73.5(2)
C36 Ru3 N1 Ru2 103.12(10)
C39 Ru3 N1 Ru2 -164.5(4)
C38 Ru3 N1 Ru2 178.83(11)
C37 Ru3 N1 Ru2 142.58(10)
Ru1 Ru3 N1 Ru2 -86.89(7)
N1 Ru2 C1 C2 -172.3(3)
C28 Ru2 C1 C2 -7.9(3)
C27 Ru2 C1 C2 31.9(3)
C29 Ru2 C1 C2 -35.1(4)
C26 Ru2 C1 C2 65.7(3)
C25 Ru2 C1 C2 60.4(6)
Ru3 Ru2 C1 C2 -128.4(3)
Ru1 Ru2 C1 C2 149.1(3)
N1 Ru2 C1 Ru1 38.56(8)
C28 Ru2 C1 Ru1 -157.05(9)
C27 Ru2 C1 Ru1 -117.25(10)
C29 Ru2 C1 Ru1 175.79(14)
C26 Ru2 C1 Ru1 -83.41(14)
C25 Ru2 C1 Ru1 -88.7(5)
Ru3 Ru2 C1 Ru1 82.46(8)
N1 Ru2 C1 Ru3 -43.91(8)
C28 Ru2 C1 Ru3 120.49(10)
C27 Ru2 C1 Ru3 160.28(9)
C29 Ru2 C1 Ru3 93.32(18)
C26 Ru2 C1 Ru3 -165.88(10)
C25 Ru2 C1 Ru3 -171.2(4)
Ru1 Ru2 C1 Ru3 -82.46(8)
N1 Ru1 C1 C2 170.5(3)
C15 Ru1 C1 C2 14.1(3)
C16 Ru1 C1 C2 31.6(4)
C19 Ru1 C1 C2 -22.9(3)
C18 Ru1 C1 C2 -57.7(3)
C17 Ru1 C1 C2 -67.3(4)
Ru3 Ru1 C1 C2 126.7(3)
Ru2 Ru1 C1 C2 -150.8(3)
N1 Ru1 C1 Ru2 -38.72(8)
C15 Ru1 C1 Ru2 164.90(9)
C16 Ru1 C1 Ru2 -177.54(18)
C19 Ru1 C1 Ru2 127.93(9)
C18 Ru1 C1 Ru2 93.15(12)
C17 Ru1 C1 Ru2 83.5(3)
Ru3 Ru1 C1 Ru2 -82.48(8)
N1 Ru1 C1 Ru3 43.75(8)
C15 Ru1 C1 Ru3 -112.62(10)
C16 Ru1 C1 Ru3 -95.1(2)
C19 Ru1 C1 Ru3 -149.60(9)
C18 Ru1 C1 Ru3 175.62(9)
C17 Ru1 C1 Ru3 166.0(2)
Ru2 Ru1 C1 Ru3 82.48(8)
N1 Ru3 C1 C2 -177.9(2)
C35 Ru3 C1 C2 29.4(2)
C36 Ru3 C1 C2 59.3(3)
C39 Ru3 C1 C2 -10.3(2)
C38 Ru3 C1 C2 -44.2(3)
C37 Ru3 C1 C2 -34.9(7)
Ru2 Ru3 C1 C2 138.7(2)
Ru1 Ru3 C1 C2 -134.8(2)
N1 Ru3 C1 Ru2 43.42(8)
C35 Ru3 C1 Ru2 -109.32(10)
C36 Ru3 C1 Ru2 -79.37(18)
C39 Ru3 C1 Ru2 -149.02(10)
C38 Ru3 C1 Ru2 177.12(12)
C37 Ru3 C1 Ru2 -173.6(6)
Ru1 Ru3 C1 Ru2 86.50(9)
N1 Ru3 C1 Ru1 -43.08(8)
C35 Ru3 C1 Ru1 164.18(9)
C36 Ru3 C1 Ru1 -165.87(13)
C39 Ru3 C1 Ru1 124.48(10)
C38 Ru3 C1 Ru1 90.63(15)
C37 Ru3 C1 Ru1 99.9(6)
Ru2 Ru3 C1 Ru1 -86.50(9)
Ru2 C1 C2 C3 11.5(4)
Ru1 C1 C2 C3 148.3(3)
Ru3 C1 C2 C3 -101.7(3)
Ru2 C1 C2 C7 -169.0(2)
Ru1 C1 C2 C7 -32.2(4)
Ru3 C1 C2 C7 77.8(3)
C7 C2 C3 C4 3.4(5)
C1 C2 C3 C4 -177.1(3)
C2 C3 C4 C5 -0.5(6)
C3 C4 C5 C6 -2.5(5)
C3 C4 C5 C8 178.8(3)
C4 C5 C6 C7 2.6(5)
C8 C5 C6 C7 -178.7(3)
C5 C6 C7 C2 0.4(5)
C3 C2 C7 C6 -3.3(4)
C1 C2 C7 C6 177.2(3)
C4 C5 C8 F3 -20.0(5)
C6 C5 C8 F3 161.3(4)
C4 C5 C8 F2 105.2(4)
C6 C5 C8 F2 -73.6(4)
C4 C5 C8 F1 -138.9(3)
C6 C5 C8 F1 42.4(4)
Ru1 N1 C9 C14 9.9(4)
Ru2 N1 C9 C14 143.1(2)
Ru3 N1 C9 C14 -107.9(3)
Ru1 N1 C9 C10 -170.1(2)
Ru2 N1 C9 C10 -36.8(3)
Ru3 N1 C9 C10 72.2(3)
C14 C9 C10 C11 -2.1(4)
N1 C9 C10 C11 177.8(3)
C9 C10 C11 C12 0.4(5)
C10 C11 C12 C13 0.9(5)
C11 C12 C13 C14 -0.4(5)
C10 C9 C14 C13 2.5(4)
N1 C9 C14 C13 -177.4(3)
C12 C13 C14 C9 -1.3(5)
N1 Ru1 C15 C19 160.57(18)
C1 Ru1 C15 C19 -76.54(18)
C16 Ru1 C15 C19 116.3(2)
C18 Ru1 C15 C19 37.04(16)
C17 Ru1 C15 C19 78.69(17)
Ru3 Ru1 C15 C19 -134.73(14)
Ru2 Ru1 C15 C19 -42.6(3)
N1 Ru1 C15 C16 44.3(3)
C1 Ru1 C15 C16 167.18(16)
C19 Ru1 C15 C16 -116.3(2)
C18 Ru1 C15 C16 -79.24(17)
C17 Ru1 C15 C16 -37.59(16)
Ru3 Ru1 C15 C16 108.99(15)
Ru2 Ru1 C15 C16 -158.91(17)
N1 Ru1 C15 C20 -74.7(4)
C1 Ru1 C15 C20 48.2(3)
C16 Ru1 C15 C20 -119.0(3)
C19 Ru1 C15 C20 124.7(3)
C18 Ru1 C15 C20 161.8(3)
C17 Ru1 C15 C20 -156.6(3)
Ru3 Ru1 C15 C20 -10.0(3)
Ru2 Ru1 C15 C20 82.1(3)
C19 C15 C16 C17 0.4(3)
C20 C15 C16 C17 -169.8(2)
Ru1 C15 C16 C17 64.68(18)
C19 C15 C16 C21 171.6(3)
C20 C15 C16 C21 1.4(4)
Ru1 C15 C16 C21 -124.1(3)
C19 C15 C16 Ru1 -64.26(18)
C20 C15 C16 Ru1 125.5(3)
N1 Ru1 C16 C17 86.14(17)
C1 Ru1 C16 C17 -141.9(2)
C15 Ru1 C16 C17 -116.0(2)
C19 Ru1 C16 C17 -78.45(17)
C18 Ru1 C16 C17 -36.72(16)
Ru3 Ru1 C16 C17 144.86(13)
Ru2 Ru1 C16 C17 43.3(3)
N1 Ru1 C16 C15 -157.88(15)
C1 Ru1 C16 C15 -25.9(3)
C19 Ru1 C16 C15 37.53(15)
C18 Ru1 C16 C15 79.26(17)
C17 Ru1 C16 C15 116.0(2)
Ru3 Ru1 C16 C15 -99.16(15)
Ru2 Ru1 C16 C15 159.25(16)
N1 Ru1 C16 C21 -39.4(3)
C1 Ru1 C16 C21 92.6(3)
C15 Ru1 C16 C21 118.5(4)
C19 Ru1 C16 C21 156.0(3)
C18 Ru1 C16 C21 -162.2(3)
C17 Ru1 C16 C21 -125.5(4)
Ru3 Ru1 C16 C21 19.3(3)
Ru2 Ru1 C16 C21 -82.2(4)
C15 C16 C17 C18 -1.4(3)
C21 C16 C17 C18 -172.1(3)
Ru1 C16 C17 C18 61.71(18)
C15 C16 C17 C22 172.1(3)
C21 C16 C17 C22 1.4(5)
Ru1 C16 C17 C22 -124.8(3)
C15 C16 C17 Ru1 -63.07(17)
C21 C16 C17 Ru1 126.2(3)
N1 Ru1 C17 C16 -111.37(16)
C1 Ru1 C17 C16 131.8(3)
C15 Ru1 C17 C16 38.75(16)
C19 Ru1 C17 C16 80.94(17)
C18 Ru1 C17 C16 117.9(2)
Ru3 Ru1 C17 C16 -70.7(2)
Ru2 Ru1 C17 C16 -162.68(13)
N1 Ru1 C17 C18 130.71(16)
C1 Ru1 C17 C18 13.9(4)
C15 Ru1 C17 C18 -79.17(18)
C16 Ru1 C17 C18 -117.9(2)
C19 Ru1 C17 C18 -36.99(16)
Ru3 Ru1 C17 C18 171.37(13)
Ru2 Ru1 C17 C18 79.39(17)
N1 Ru1 C17 C22 10.9(3)
C1 Ru1 C17 C22 -105.9(4)
C15 Ru1 C17 C22 161.0(3)
C16 Ru1 C17 C22 122.3(3)
C19 Ru1 C17 C22 -156.8(3)
C18 Ru1 C17 C22 -119.8(4)
Ru3 Ru1 C17 C22 51.6(4)
Ru2 Ru1 C17 C22 -40.4(3)
C16 C17 C18 C19 1.8(3)
C22 C17 C18 C19 -171.9(3)
Ru1 C17 C18 C19 62.45(18)
C16 C17 C18 C23 171.0(3)
C22 C17 C18 C23 -2.6(4)
Ru1 C17 C18 C23 -128.3(3)
C16 C17 C18 Ru1 -60.66(18)
C22 C17 C18 Ru1 125.7(3)
N1 Ru1 C18 C17 -68.6(2)
C1 Ru1 C18 C17 -173.94(16)
C15 Ru1 C18 C17 80.37(18)
C16 Ru1 C18 C17 37.00(17)
C19 Ru1 C18 C17 117.7(2)
Ru3 Ru1 C18 C17 -151.3(4)
Ru2 Ru1 C18 C17 -121.13(15)
N1 Ru1 C18 C19 173.65(14)
C1 Ru1 C18 C19 68.32(19)
C15 Ru1 C18 C19 -37.36(16)
C16 Ru1 C18 C19 -80.73(17)
C17 Ru1 C18 C19 -117.7(2)
Ru3 Ru1 C18 C19 91.0(5)
Ru2 Ru1 C18 C19 121.14(14)
N1 Ru1 C18 C23 52.9(3)
C1 Ru1 C18 C23 -52.4(3)
C15 Ru1 C18 C23 -158.1(3)
C16 Ru1 C18 C23 158.6(3)
C19 Ru1 C18 C23 -120.7(3)
C17 Ru1 C18 C23 121.6(3)
Ru3 Ru1 C18 C23 -29.7(7)
Ru2 Ru1 C18 C23 0.4(3)
C16 C15 C19 C18 0.7(3)
C20 C15 C19 C18 170.5(3)
Ru1 C15 C19 C18 -62.41(18)
C16 C15 C19 C24 -172.0(3)
C20 C15 C19 C24 -2.2(5)
Ru1 C15 C19 C24 124.9(3)
C16 C15 C19 Ru1 63.08(17)
C20 C15 C19 Ru1 -127.1(3)
C17 C18 C19 C15 -1.5(3)
C23 C18 C19 C15 -170.8(2)
Ru1 C18 C19 C15 61.25(18)
C17 C18 C19 C24 171.5(2)
C23 C18 C19 C24 2.2(4)
Ru1 C18 C19 C24 -125.8(3)
C17 C18 C19 Ru1 -62.77(18)
C23 C18 C19 Ru1 127.9(3)
N1 Ru1 C19 C15 -138.3(4)
C1 Ru1 C19 C15 116.86(17)
C16 Ru1 C19 C15 -38.54(16)
C18 Ru1 C19 C15 -117.4(2)
C17 Ru1 C19 C15 -80.50(18)
Ru3 Ru1 C19 C15 77.12(19)
Ru2 Ru1 C19 C15 163.15(13)
N1 Ru1 C19 C18 -21.0(5)
C1 Ru1 C19 C18 -125.76(16)
C15 Ru1 C19 C18 117.4(2)
C16 Ru1 C19 C18 78.85(17)
C17 Ru1 C19 C18 36.88(16)
Ru3 Ru1 C19 C18 -165.50(12)
Ru2 Ru1 C19 C18 -79.46(16)
N1 Ru1 C19 C24 98.5(4)
C1 Ru1 C19 C24 -6.3(3)
C15 Ru1 C19 C24 -123.1(3)
C16 Ru1 C19 C24 -161.7(3)
C18 Ru1 C19 C24 119.5(3)
C17 Ru1 C19 C24 156.4(3)
Ru3 Ru1 C19 C24 -46.0(3)
Ru2 Ru1 C19 C24 40.0(3)
N1 Ru2 C25 C26 -118.23(16)
C1 Ru2 C25 C26 6.7(6)
C28 Ru2 C25 C26 80.76(18)
C27 Ru2 C25 C26 37.85(16)
C29 Ru2 C25 C26 119.2(2)
Ru3 Ru2 C25 C26 -162.36(12)
Ru1 Ru2 C25 C26 -71.28(18)
N1 Ru2 C25 C29 122.56(16)
C1 Ru2 C25 C29 -112.5(5)
C28 Ru2 C25 C29 -38.44(17)
C27 Ru2 C25 C29 -81.35(18)
C26 Ru2 C25 C29 -119.2(2)
Ru3 Ru2 C25 C29 78.44(19)
Ru1 Ru2 C25 C29 169.51(13)
N1 Ru2 C25 C30 0.2(3)
C1 Ru2 C25 C30 125.1(5)
C28 Ru2 C25 C30 -160.8(3)
C27 Ru2 C25 C30 156.2(3)
C29 Ru2 C25 C30 -122.4(4)
C26 Ru2 C25 C30 118.4(3)
Ru3 Ru2 C25 C30 -44.0(3)
Ru1 Ru2 C25 C30 47.1(3)
C29 C25 C26 C27 -2.9(3)
C30 C25 C26 C27 173.8(3)
Ru2 C25 C26 C27 -61.96(19)
C29 C25 C26 C31 -171.2(3)
C30 C25 C26 C31 5.6(4)
Ru2 C25 C26 C31 129.8(3)
C29 C25 C26 Ru2 59.06(19)
C30 C25 C26 Ru2 -124.2(3)
N1 Ru2 C26 C25 76.99(18)
C1 Ru2 C26 C25 -178.12(16)
C28 Ru2 C26 C25 -79.13(18)
C27 Ru2 C26 C25 -117.4(2)
C29 Ru2 C26 C25 -35.99(16)
Ru3 Ru2 C26 C25 84.1(4)
Ru1 Ru2 C26 C25 129.22(14)
N1 Ru2 C26 C27 -165.59(15)
C1 Ru2 C26 C27 -60.7(2)
C28 Ru2 C26 C27 38.30(16)
C29 Ru2 C26 C27 81.43(18)
C25 Ru2 C26 C27 117.4(2)
Ru3 Ru2 C26 C27 -158.5(3)
Ru1 Ru2 C26 C27 -113.36(15)
N1 Ru2 C26 C31 -43.8(3)
C1 Ru2 C26 C31 61.1(3)
C28 Ru2 C26 C31 160.1(3)
C27 Ru2 C26 C31 121.8(4)
C29 Ru2 C26 C31 -156.7(3)
C25 Ru2 C26 C31 -120.7(4)
Ru3 Ru2 C26 C31 -36.6(6)
Ru1 Ru2 C26 C31 8.5(3)
C25 C26 C27 C28 1.8(3)
C31 C26 C27 C28 169.5(3)
Ru2 C26 C27 C28 -63.07(18)
C25 C26 C27 C32 -171.6(3)
C31 C26 C27 C32 -3.9(5)
Ru2 C26 C27 C32 123.5(3)
C25 C26 C27 Ru2 64.87(19)
C31 C26 C27 Ru2 -127.4(3)
N1 Ru2 C27 C28 146.7(2)
C1 Ru2 C27 C28 -106.97(17)
C29 Ru2 C27 C28 38.43(16)
C26 Ru2 C27 C28 115.9(2)
C25 Ru2 C27 C28 79.51(18)
Ru3 Ru2 C27 C28 -72.8(2)
Ru1 Ru2 C27 C28 -157.65(14)
N1 Ru2 C27 C26 30.8(3)
C1 Ru2 C27 C26 137.13(16)
C28 Ru2 C27 C26 -115.9(2)
C29 Ru2 C27 C26 -77.47(18)
C25 Ru2 C27 C26 -36.39(16)
Ru3 Ru2 C27 C26 171.34(13)
Ru1 Ru2 C27 C26 86.45(17)
N1 Ru2 C27 C32 -90.1(3)
C1 Ru2 C27 C32 16.2(3)
C28 Ru2 C27 C32 123.2(3)
C29 Ru2 C27 C32 161.6(3)
C26 Ru2 C27 C32 -120.9(3)
C25 Ru2 C27 C32 -157.3(3)
Ru3 Ru2 C27 C32 50.4(4)
Ru1 Ru2 C27 C32 -34.4(3)
C26 C27 C28 C29 0.0(3)
C32 C27 C28 C29 173.2(3)
Ru2 C27 C28 C29 -64.11(18)
C26 C27 C28 C33 -167.4(3)
C32 C27 C28 C33 5.8(5)
Ru2 C27 C28 C33 128.5(3)
C26 C27 C28 Ru2 64.10(18)
C32 C27 C28 Ru2 -122.7(3)
N1 Ru2 C28 C27 -139.7(3)
C1 Ru2 C28 C27 88.20(18)
C29 Ru2 C28 C27 -115.9(2)
C26 Ru2 C28 C27 -38.17(17)
C25 Ru2 C28 C27 -79.12(18)
Ru3 Ru2 C28 C27 145.83(14)
Ru1 Ru2 C28 C27 47.3(3)
N1 Ru2 C28 C29 -23.8(3)
C1 Ru2 C28 C29 -155.93(16)
C27 Ru2 C28 C29 115.9(2)
C26 Ru2 C28 C29 77.71(17)
C25 Ru2 C28 C29 36.75(16)
Ru3 Ru2 C28 C29 -98.30(16)
Ru1 Ru2 C28 C29 163.13(14)
N1 Ru2 C28 C33 94.7(4)
C1 Ru2 C28 C33 -37.5(3)
C27 Ru2 C28 C33 -125.7(4)
C29 Ru2 C28 C33 118.5(4)
C26 Ru2 C28 C33 -163.8(3)
C25 Ru2 C28 C33 155.2(3)
Ru3 Ru2 C28 C33 20.2(3)
Ru1 Ru2 C28 C33 -78.4(3)
C26 C25 C29 C28 2.9(3)
C30 C25 C29 C28 -173.7(3)
Ru2 C25 C29 C28 62.04(18)
C26 C25 C29 C34 174.3(3)
C30 C25 C29 C34 -2.4(5)
Ru2 C25 C29 C34 -126.6(3)
C26 C25 C29 Ru2 -59.16(19)
C30 C25 C29 Ru2 124.2(3)
C27 C28 C29 C25 -1.8(3)
C33 C28 C29 C25 166.6(3)
Ru2 C28 C29 C25 -65.17(19)
C27 C28 C29 C34 -173.4(3)
C33 C28 C29 C34 -5.1(4)
Ru2 C28 C29 C34 123.2(3)
C27 C28 C29 Ru2 63.40(18)
C33 C28 C29 Ru2 -128.3(3)
N1 Ru2 C29 C25 -73.16(19)
C1 Ru2 C29 C25 159.44(19)
C28 Ru2 C29 C25 116.7(2)
C27 Ru2 C29 C25 78.51(18)
C26 Ru2 C29 C25 35.86(16)
Ru3 Ru2 C29 C25 -132.75(15)
Ru1 Ru2 C29 C25 -33.0(4)
N1 Ru2 C29 C28 170.14(15)
C1 Ru2 C29 C28 42.7(3)
C27 Ru2 C29 C28 -38.19(16)
C26 Ru2 C29 C28 -80.85(18)
C25 Ru2 C29 C28 -116.7(2)
Ru3 Ru2 C29 C28 110.55(15)
Ru1 Ru2 C29 C28 -149.7(2)
N1 Ru2 C29 C34 51.9(3)
C1 Ru2 C29 C34 -75.5(3)
C28 Ru2 C29 C34 -118.2(3)
C27 Ru2 C29 C34 -156.4(3)
C26 Ru2 C29 C34 160.9(3)
C25 Ru2 C29 C34 125.0(3)
Ru3 Ru2 C29 C34 -7.7(3)
Ru1 Ru2 C29 C34 92.1(4)
N1 Ru3 C35 C39 160.5(2)
C1 Ru3 C35 C39 -91.14(19)
C36 Ru3 C35 C39 116.3(2)
C38 Ru3 C35 C39 37.76(19)
C37 Ru3 C35 C39 79.3(2)
Ru2 Ru3 C35 C39 -144.70(16)
Ru1 Ru3 C35 C39 -59.5(3)
N1 Ru3 C35 C36 44.2(3)
C1 Ru3 C35 C36 152.53(16)
C39 Ru3 C35 C36 -116.3(2)
C38 Ru3 C35 C36 -78.57(19)
C37 Ru3 C35 C36 -37.00(17)
Ru2 Ru3 C35 C36 98.97(16)
Ru1 Ru3 C35 C36 -175.79(15)
N1 Ru3 C35 C40 -77.4(3)
C1 Ru3 C35 C40 31.0(3)
C36 Ru3 C35 C40 -121.6(3)
C39 Ru3 C35 C40 122.1(3)
C38 Ru3 C35 C40 159.9(3)
C37 Ru3 C35 C40 -158.6(3)
Ru2 Ru3 C35 C40 -22.6(3)
Ru1 Ru3 C35 C40 62.6(4)
C39 C35 C36 C37 -0.1(3)
C40 C35 C36 C37 -174.7(3)
Ru3 C35 C36 C37 64.47(19)
C39 C35 C36 C41 173.0(3)
C40 C35 C36 C41 -1.5(5)
Ru3 C35 C36 C41 -122.4(3)
C39 C35 C36 Ru3 -64.61(19)
C40 C35 C36 Ru3 120.9(3)
N1 Ru3 C36 C37 85.10(19)
C1 Ru3 C36 C37 -164.24(19)
C35 Ru3 C36 C37 -116.9(2)
C39 Ru3 C36 C37 -79.4(2)
C38 Ru3 C36 C37 -36.72(19)
Ru2 Ru3 C36 C37 140.04(16)
Ru1 Ru3 C36 C37 57.2(4)
N1 Ru3 C36 C35 -158.03(15)
C1 Ru3 C36 C35 -47.4(3)
C39 Ru3 C36 C35 37.46(17)
C38 Ru3 C36 C35 80.1(2)
C37 Ru3 C36 C35 116.9(2)
Ru2 Ru3 C36 C35 -103.08(16)
Ru1 Ru3 C36 C35 174.1(2)
N1 Ru3 C36 C41 -37.4(3)
C1 Ru3 C36 C41 73.2(3)
C35 Ru3 C36 C41 120.6(3)
C39 Ru3 C36 C41 158.1(3)
C38 Ru3 C36 C41 -159.3(3)
C37 Ru3 C36 C41 -122.5(3)
Ru2 Ru3 C36 C41 17.5(3)
Ru1 Ru3 C36 C41 -65.3(4)
C35 C36 C37 C38 -1.6(3)
C41 C36 C37 C38 -174.9(3)
Ru3 C36 C37 C38 60.1(2)
C35 C36 C37 C42 178.3(3)
C41 C36 C37 C42 5.1(5)
Ru3 C36 C37 C42 -120.0(3)
C35 C36 C37 Ru3 -61.70(18)
C41 C36 C37 Ru3 125.1(3)
N1 Ru3 C37 C36 -111.68(17)
C1 Ru3 C37 C36 107.1(6)
C35 Ru3 C37 C36 38.65(16)
C39 Ru3 C37 C36 80.68(18)
C38 Ru3 C37 C36 118.2(3)
Ru2 Ru3 C37 C36 -65.4(2)
Ru1 Ru3 C37 C36 -161.66(13)
N1 Ru3 C37 C38 130.14(18)
C1 Ru3 C37 C38 -11.1(7)
C35 Ru3 C37 C38 -79.5(2)
C36 Ru3 C37 C38 -118.2(3)
C39 Ru3 C37 C38 -37.50(19)
Ru2 Ru3 C37 C38 176.45(15)
Ru1 Ru3 C37 C38 80.2(2)
N1 Ru3 C37 C42 7.4(3)
C1 Ru3 C37 C42 -133.9(6)
C35 Ru3 C37 C42 157.7(4)
C36 Ru3 C37 C42 119.1(4)
C39 Ru3 C37 C42 -160.3(4)
C38 Ru3 C37 C42 -122.8(4)
Ru2 Ru3 C37 C42 53.7(4)
Ru1 Ru3 C37 C42 -42.6(4)
C36 C37 C38 C39 2.8(3)
C42 C37 C38 C39 -177.1(3)
Ru3 C37 C38 C39 62.3(2)
C36 C37 C38 C43 176.4(3)
C42 C37 C38 C43 -3.6(5)
Ru3 C37 C38 C43 -124.1(3)
C36 C37 C38 Ru3 -59.5(2)
C42 C37 C38 Ru3 120.6(3)
N1 Ru3 C38 C37 -68.5(2)
C1 Ru3 C38 C37 177.49(16)
C35 Ru3 C38 C37 80.67(18)
C36 Ru3 C38 C37 36.86(17)
C39 Ru3 C38 C37 117.9(3)
Ru2 Ru3 C38 C37 -50.8(17)
Ru1 Ru3 C38 C37 -125.06(16)
N1 Ru3 C38 C39 173.59(15)
C1 Ru3 C38 C39 59.6(2)
C35 Ru3 C38 C39 -37.26(17)
C36 Ru3 C38 C39 -81.07(18)
C37 Ru3 C38 C39 -117.9(3)
Ru2 Ru3 C38 C39 -168.8(15)
Ru1 Ru3 C38 C39 117.01(15)
N1 Ru3 C38 C43 53.8(5)
C1 Ru3 C38 C43 -60.3(5)
C35 Ru3 C38 C43 -157.1(5)
C36 Ru3 C38 C43 159.1(5)
C39 Ru3 C38 C43 -119.8(5)
C37 Ru3 C38 C43 122.2(5)
Ru2 Ru3 C38 C43 71.4(18)
Ru1 Ru3 C38 C43 -2.8(5)
C36 C35 C39 C38 1.8(3)
C40 C35 C39 C38 176.4(3)
Ru3 C35 C39 C38 -61.8(2)
C36 C35 C39 C44 -171.5(3)
C40 C35 C39 C44 3.0(5)
Ru3 C35 C39 C44 124.8(3)
C36 C35 C39 Ru3 63.68(18)
C40 C35 C39 Ru3 -121.8(3)
C37 C38 C39 C35 -2.9(3)
C43 C38 C39 C35 -176.5(3)
Ru3 C38 C39 C35 60.76(19)
C37 C38 C39 C44 170.4(3)
C43 C38 C39 C44 -3.3(5)
Ru3 C38 C39 C44 -126.0(3)
C37 C38 C39 Ru3 -63.7(2)
C43 C38 C39 Ru3 122.7(3)
N1 Ru3 C39 C35 -138.5(4)
C1 Ru3 C39 C35 103.79(18)
C36 Ru3 C39 C35 -38.87(16)
C38 Ru3 C39 C35 -117.2(3)
C37 Ru3 C39 C35 -80.62(18)
Ru2 Ru3 C39 C35 61.8(2)
Ru1 Ru3 C39 C35 154.99(13)
N1 Ru3 C39 C38 -21.3(5)
C1 Ru3 C39 C38 -138.97(18)
C35 Ru3 C39 C38 117.2(3)
C36 Ru3 C39 C38 78.37(19)
C37 Ru3 C39 C38 36.62(18)
Ru2 Ru3 C39 C38 179.02(14)
Ru1 Ru3 C39 C38 -87.77(18)
N1 Ru3 C39 C44 101.4(5)
C1 Ru3 C39 C44 -16.3(4)
C35 Ru3 C39 C44 -120.1(5)
C36 Ru3 C39 C44 -158.9(4)
C38 Ru3 C39 C44 122.7(4)
C37 Ru3 C39 C44 159.3(4)
Ru2 Ru3 C39 C44 -58.3(4)
Ru1 Ru3 C39 C44 34.9(4)
C45 Ru4 Ru5 N2 -114.62(12)
C59 Ru4 Ru5 N2 -159.7(2)
C63 Ru4 Ru5 N2 38.8(3)
C60 Ru4 Ru5 N2 162.03(13)
C61 Ru4 Ru5 N2 118.46(14)
C62 Ru4 Ru5 N2 78.21(16)
Ru6 Ru4 Ru5 N2 -57.10(8)
N2 Ru4 Ru5 C45 114.62(12)
C59 Ru4 Ru5 C45 -45.1(2)
C63 Ru4 Ru5 C45 153.4(3)
C60 Ru4 Ru5 C45 -83.35(14)
C61 Ru4 Ru5 C45 -126.92(15)
C62 Ru4 Ru5 C45 -167.17(16)
Ru6 Ru4 Ru5 C45 57.52(9)
N2 Ru4 Ru5 C69 -148.92(12)
C45 Ru4 Ru5 C69 96.46(13)
C59 Ru4 Ru5 C69 51.4(2)
C63 Ru4 Ru5 C69 -110.1(3)
C60 Ru4 Ru5 C69 13.12(14)
C61 Ru4 Ru5 C69 -30.46(15)
C62 Ru4 Ru5 C69 -70.71(16)
Ru6 Ru4 Ru5 C69 153.98(10)
N2 Ru4 Ru5 C70 -101.56(12)
C45 Ru4 Ru5 C70 143.83(13)
C59 Ru4 Ru5 C70 98.7(2)
C63 Ru4 Ru5 C70 -62.8(3)
C60 Ru4 Ru5 C70 60.48(14)
C61 Ru4 Ru5 C70 16.91(15)
C62 Ru4 Ru5 C70 -23.34(16)
Ru6 Ru4 Ru5 C70 -158.65(9)
N2 Ru4 Ru5 C73 164.52(16)
C45 Ru4 Ru5 C73 49.90(17)
C59 Ru4 Ru5 C73 4.8(2)
C63 Ru4 Ru5 C73 -156.7(4)
C60 Ru4 Ru5 C73 -33.45(18)
C61 Ru4 Ru5 C73 -77.02(18)
C62 Ru4 Ru5 C73 -117.27(19)
Ru6 Ru4 Ru5 C73 107.42(14)
N2 Ru4 Ru5 C72 35.6(5)
C45 Ru4 Ru5 C72 -79.0(5)
C59 Ru4 Ru5 C72 -124.1(6)
C63 Ru4 Ru5 C72 74.4(6)
C60 Ru4 Ru5 C72 -162.3(5)
C61 Ru4 Ru5 C72 154.1(5)
C62 Ru4 Ru5 C72 113.8(6)
Ru6 Ru4 Ru5 C72 -21.5(5)
N2 Ru4 Ru5 C71 -57.00(15)
C45 Ru4 Ru5 C71 -171.62(16)
C59 Ru4 Ru5 C71 143.3(2)
C63 Ru4 Ru5 C71 -18.2(3)
C60 Ru4 Ru5 C71 105.04(16)
C61 Ru4 Ru5 C71 61.46(17)
C62 Ru4 Ru5 C71 21.21(18)
Ru6 Ru4 Ru5 C71 -114.10(13)
N2 Ru4 Ru5 Ru6 57.10(8)
C45 Ru4 Ru5 Ru6 -57.52(9)
C59 Ru4 Ru5 Ru6 -102.62(19)
C63 Ru4 Ru5 Ru6 95.9(3)
C60 Ru4 Ru5 Ru6 -140.87(10)
C61 Ru4 Ru5 Ru6 175.56(12)
C62 Ru4 Ru5 Ru6 135.31(13)
C45 Ru4 Ru6 N2 114.89(12)
C59 Ru4 Ru6 N2 -149.46(12)
C63 Ru4 Ru6 N2 -104.86(12)
C60 Ru4 Ru6 N2 170.43(17)
C61 Ru4 Ru6 N2 -9.5(13)
C62 Ru4 Ru6 N2 -66.25(16)
Ru5 Ru4 Ru6 N2 57.13(8)
N2 Ru4 Ru6 C45 -114.89(12)
C59 Ru4 Ru6 C45 95.65(13)
C63 Ru4 Ru6 C45 140.26(13)
C60 Ru4 Ru6 C45 55.54(17)
C61 Ru4 Ru6 C45 -124.4(13)
C62 Ru4 Ru6 C45 178.86(17)
Ru5 Ru4 Ru6 C45 -57.76(9)
N2 Ru4 Ru6 C80 144.95(12)
C45 Ru4 Ru6 C80 -100.16(13)
C59 Ru4 Ru6 C80 -4.51(13)
C63 Ru4 Ru6 C80 40.10(13)
C60 Ru4 Ru6 C80 -44.62(17)
C61 Ru4 Ru6 C80 135.5(13)
C62 Ru4 Ru6 C80 78.70(16)
Ru5 Ru4 Ru6 C80 -157.92(9)
N2 Ru4 Ru6 C79 98.60(12)
C45 Ru4 Ru6 C79 -146.51(13)
C59 Ru4 Ru6 C79 -50.86(13)
C63 Ru4 Ru6 C79 -6.26(13)
C60 Ru4 Ru6 C79 -90.97(18)
C61 Ru4 Ru6 C79 89.1(13)
C62 Ru4 Ru6 C79 32.35(17)
Ru5 Ru4 Ru6 C79 155.73(9)
N2 Ru4 Ru6 C81 -170.98(15)
C45 Ru4 Ru6 C81 -56.10(16)
C59 Ru4 Ru6 C81 39.55(16)
C63 Ru4 Ru6 C81 84.16(16)
C60 Ru4 Ru6 C81 -0.55(19)
C61 Ru4 Ru6 C81 180(100)
C62 Ru4 Ru6 C81 122.76(19)
Ru5 Ru4 Ru6 C81 -113.85(13)
N2 Ru4 Ru6 C83 54.32(19)
C45 Ru4 Ru6 C83 169.20(19)
C59 Ru4 Ru6 C83 -95.15(19)
C63 Ru4 Ru6 C83 -50.54(19)
C60 Ru4 Ru6 C83 -135.3(2)
C61 Ru4 Ru6 C83 44.8(13)
C62 Ru4 Ru6 C83 -11.9(2)
Ru5 Ru4 Ru6 C83 111.45(17)
N2 Ru4 Ru6 C82 -93.7(7)
C45 Ru4 Ru6 C82 21.2(7)
C59 Ru4 Ru6 C82 116.8(7)
C63 Ru4 Ru6 C82 161.4(7)
C60 Ru4 Ru6 C82 76.7(7)
C61 Ru4 Ru6 C82 -103.2(15)
C62 Ru4 Ru6 C82 -160.0(7)
Ru5 Ru4 Ru6 C82 -36.6(7)
N2 Ru4 Ru6 Ru5 -57.13(8)
C45 Ru4 Ru6 Ru5 57.76(9)
C59 Ru4 Ru6 Ru5 153.41(9)
C63 Ru4 Ru6 Ru5 -161.98(9)
C60 Ru4 Ru6 Ru5 113.30(15)
C61 Ru4 Ru6 Ru5 -66.6(13)
C62 Ru4 Ru6 Ru5 -123.38(14)
C45 Ru5 Ru6 N2 -123.03(13)
C69 Ru5 Ru6 N2 -173.3(2)
C70 Ru5 Ru6 N2 48.6(3)
C73 Ru5 Ru6 N2 156.02(13)
C72 Ru5 Ru6 N2 115.87(12)
C71 Ru5 Ru6 N2 77.19(13)
Ru4 Ru5 Ru6 N2 -60.83(8)
N2 Ru5 Ru6 C45 123.03(13)
C69 Ru5 Ru6 C45 -50.2(2)
C70 Ru5 Ru6 C45 171.6(3)
C73 Ru5 Ru6 C45 -80.95(14)
C72 Ru5 Ru6 C45 -121.10(13)
C71 Ru5 Ru6 C45 -159.78(14)
Ru4 Ru5 Ru6 C45 62.20(10)
N2 Ru5 Ru6 C80 164.7(2)
C45 Ru5 Ru6 C80 41.7(2)
C69 Ru5 Ru6 C80 -8.5(3)
C70 Ru5 Ru6 C80 -146.7(3)
C73 Ru5 Ru6 C80 -39.2(2)
C72 Ru5 Ru6 C80 -79.4(2)
C71 Ru5 Ru6 C80 -118.1(2)
Ru4 Ru5 Ru6 C80 103.9(2)
N2 Ru5 Ru6 C79 -50.5(2)
C45 Ru5 Ru6 C79 -173.5(2)
C69 Ru5 Ru6 C79 136.3(3)
C70 Ru5 Ru6 C79 -1.9(3)
C73 Ru5 Ru6 C79 105.5(2)
C72 Ru5 Ru6 C79 65.4(2)
C71 Ru5 Ru6 C79 26.7(2)
Ru4 Ru5 Ru6 C79 -111.3(2)
N2 Ru5 Ru6 C81 -163.53(14)
C45 Ru5 Ru6 C81 73.44(15)
C69 Ru5 Ru6 C81 23.2(2)
C70 Ru5 Ru6 C81 -115.0(3)
C73 Ru5 Ru6 C81 -7.50(15)
C72 Ru5 Ru6 C81 -47.66(14)
C71 Ru5 Ru6 C81 -86.34(15)
Ru4 Ru5 Ru6 C81 135.64(11)
N2 Ru5 Ru6 C83 -84.20(15)
C45 Ru5 Ru6 C83 152.77(17)
C69 Ru5 Ru6 C83 102.5(2)
C70 Ru5 Ru6 C83 -35.6(3)
C73 Ru5 Ru6 C83 71.82(16)
C72 Ru5 Ru6 C83 31.67(16)
C71 Ru5 Ru6 C83 -7.01(16)
Ru4 Ru5 Ru6 C83 -145.03(13)
N2 Ru5 Ru6 C82 -124.26(15)
C45 Ru5 Ru6 C82 112.71(16)
C69 Ru5 Ru6 C82 62.5(2)
C70 Ru5 Ru6 C82 -75.7(3)
C73 Ru5 Ru6 C82 31.76(15)
C72 Ru5 Ru6 C82 -8.39(15)
C71 Ru5 Ru6 C82 -47.07(15)
Ru4 Ru5 Ru6 C82 174.90(12)
N2 Ru5 Ru6 Ru4 60.83(8)
C45 Ru5 Ru6 Ru4 -62.20(10)
C69 Ru5 Ru6 Ru4 -112.4(2)
C70 Ru5 Ru6 Ru4 109.4(2)
C73 Ru5 Ru6 Ru4 -143.15(10)
C72 Ru5 Ru6 Ru4 176.70(9)
C71 Ru5 Ru6 Ru4 138.02(10)
C45 Ru5 N2 C53 -170.0(2)
C69 Ru5 N2 C53 -34.7(4)
C70 Ru5 N2 C53 -12.7(3)
C73 Ru5 N2 C53 78.5(4)
C72 Ru5 N2 C53 61.0(3)
C71 Ru5 N2 C53 24.8(2)
Ru4 Ru5 N2 C53 -124.8(2)
Ru6 Ru5 N2 C53 151.5(3)
C45 Ru5 N2 Ru6 38.58(9)
C69 Ru5 N2 Ru6 173.8(2)
C70 Ru5 N2 Ru6 -164.13(9)
C73 Ru5 N2 Ru6 -73.0(3)
C72 Ru5 N2 Ru6 -90.43(11)
C71 Ru5 N2 Ru6 -126.64(9)
Ru4 Ru5 N2 Ru6 83.73(7)
C45 Ru5 N2 Ru4 -45.15(9)
C69 Ru5 N2 Ru4 90.1(2)
C70 Ru5 N2 Ru4 112.14(10)
C73 Ru5 N2 Ru4 -156.7(2)
C72 Ru5 N2 Ru4 -174.16(9)
C71 Ru5 N2 Ru4 149.63(9)
Ru6 Ru5 N2 Ru4 -83.73(7)
C45 Ru6 N2 C53 172.4(3)
C80 Ru6 N2 C53 41.3(3)
C79 Ru6 N2 C53 12.8(3)
C81 Ru6 N2 C53 -76.3(5)
C83 Ru6 N2 C53 -27.2(3)
C82 Ru6 N2 C53 -62.9(3)
Ru4 Ru6 N2 C53 127.5(3)
Ru5 Ru6 N2 C53 -148.9(3)
C45 Ru6 N2 Ru5 -38.63(9)
C80 Ru6 N2 Ru5 -169.80(16)
C79 Ru6 N2 Ru5 161.77(10)
C81 Ru6 N2 Ru5 72.6(4)
C83 Ru6 N2 Ru5 121.73(12)
C82 Ru6 N2 Ru5 86.07(15)
Ru4 Ru6 N2 Ru5 -83.59(7)
C45 Ru6 N2 Ru4 44.95(9)
C80 Ru6 N2 Ru4 -86.21(19)
C79 Ru6 N2 Ru4 -114.65(10)
C81 Ru6 N2 Ru4 156.2(4)
C83 Ru6 N2 Ru4 -154.68(11)
C82 Ru6 N2 Ru4 169.66(13)
Ru5 Ru6 N2 Ru4 83.59(7)
C45 Ru4 N2 C53 177.1(2)
C59 Ru4 N2 C53 -64.4(3)
C63 Ru4 N2 C53 -35.6(2)
C60 Ru4 N2 C53 61.4(5)
C61 Ru4 N2 C53 39.9(3)
C62 Ru4 N2 C53 3.5(2)
Ru5 Ru4 N2 C53 133.1(2)
Ru6 Ru4 N2 C53 -139.2(2)
C45 Ru4 N2 Ru5 43.95(8)
C59 Ru4 N2 Ru5 162.42(18)
C63 Ru4 N2 Ru5 -168.71(10)
C60 Ru4 N2 Ru5 -71.8(4)
C61 Ru4 N2 Ru5 -93.28(15)
C62 Ru4 N2 Ru5 -129.68(11)
Ru6 Ru4 N2 Ru5 87.63(8)
C45 Ru4 N2 Ru6 -43.68(8)
C59 Ru4 N2 Ru6 74.8(2)
C63 Ru4 N2 Ru6 103.66(11)
C60 Ru4 N2 Ru6 -159.4(4)
C61 Ru4 N2 Ru6 179.10(13)
C62 Ru4 N2 Ru6 142.69(11)
Ru5 Ru4 N2 Ru6 -87.63(8)
N2 Ru6 C45 C46 -169.6(3)
C80 Ru6 C45 C46 -13.8(3)
C79 Ru6 C45 C46 -33.0(4)
C81 Ru6 C45 C46 23.4(3)
C83 Ru6 C45 C46 68.9(4)
C82 Ru6 C45 C46 57.8(3)
Ru4 Ru6 C45 C46 -125.6(3)
Ru5 Ru6 C45 C46 152.2(3)
N2 Ru6 C45 Ru5 38.18(9)
C80 Ru6 C45 Ru5 -165.94(9)
C79 Ru6 C45 Ru5 174.82(19)
C81 Ru6 C45 Ru5 -128.81(10)
C83 Ru6 C45 Ru5 -83.3(3)
C82 Ru6 C45 Ru5 -94.42(13)
Ru4 Ru6 C45 Ru5 82.24(8)
N2 Ru6 C45 Ru4 -44.06(8)
C80 Ru6 C45 Ru4 111.82(10)
C79 Ru6 C45 Ru4 92.6(2)
C81 Ru6 C45 Ru4 148.95(10)
C83 Ru6 C45 Ru4 -165.5(2)
C82 Ru6 C45 Ru4 -176.66(11)
Ru5 Ru6 C45 Ru4 -82.24(8)
N2 Ru5 C45 C46 170.6(3)
C69 Ru5 C45 C46 9.7(3)
C70 Ru5 C45 C46 34.3(4)
C73 Ru5 C45 C46 -29.3(3)
C72 Ru5 C45 C46 -64.1(3)
C71 Ru5 C45 C46 -71.4(5)
Ru4 Ru5 C45 C46 126.3(3)
Ru6 Ru5 C45 C46 -151.2(3)
N2 Ru5 C45 Ru6 -38.24(9)
C69 Ru5 C45 Ru6 160.84(10)
C70 Ru5 C45 Ru6 -174.52(17)
C73 Ru5 C45 Ru6 121.90(10)
C72 Ru5 C45 Ru6 87.11(13)
C71 Ru5 C45 Ru6 79.8(4)
Ru4 Ru5 C45 Ru6 -82.52(9)
N2 Ru5 C45 Ru4 44.28(8)
C69 Ru5 C45 Ru4 -116.64(11)
C70 Ru5 C45 Ru4 -92.0(2)
C73 Ru5 C45 Ru4 -155.58(9)
C72 Ru5 C45 Ru4 169.63(10)
C71 Ru5 C45 Ru4 162.3(3)
Ru6 Ru5 C45 Ru4 82.52(9)
N2 Ru4 C45 C46 178.8(2)
C59 Ru4 C45 C46 24.6(2)
C63 Ru4 C45 C46 54.8(3)
C60 Ru4 C45 C46 -15.6(2)
C61 Ru4 C45 C46 -49.6(3)
C62 Ru4 C45 C46 -40.3(8)
Ru5 Ru4 C45 C46 -137.7(2)
Ru6 Ru4 C45 C46 135.4(2)
N2 Ru4 C45 Ru6 43.39(8)
C59 Ru4 C45 Ru6 -110.84(10)
C63 Ru4 C45 Ru6 -80.7(2)
C60 Ru4 C45 Ru6 -151.07(9)
C61 Ru4 C45 Ru6 175.01(11)
C62 Ru4 C45 Ru6 -175.7(6)
Ru5 Ru4 C45 Ru6 86.92(9)
N2 Ru4 C45 Ru5 -43.53(8)
C59 Ru4 C45 Ru5 162.23(9)
C63 Ru4 C45 Ru5 -167.59(16)
C60 Ru4 C45 Ru5 122.00(10)
C61 Ru4 C45 Ru5 88.08(15)
C62 Ru4 C45 Ru5 97.4(7)
Ru6 Ru4 C45 Ru5 -86.92(9)
Ru6 C45 C46 C51 -150.6(2)
Ru5 C45 C46 C51 -11.3(4)
Ru4 C45 C46 C51 99.8(3)
Ru6 C45 C46 C47 29.4(4)
Ru5 C45 C46 C47 168.8(2)
Ru4 C45 C46 C47 -80.2(3)
C51 C46 C47 C48 2.0(5)
C45 C46 C47 C48 -178.1(3)
C46 C47 C48 C49 0.2(5)
C47 C48 C49 C50 -1.7(5)
C47 C48 C49 C52 177.5(3)
C48 C49 C50 C51 1.0(5)
C52 C49 C50 C51 -178.2(3)
C49 C50 C51 C46 1.3(5)
C47 C46 C51 C50 -2.7(5)
C45 C46 C51 C50 177.4(3)
C50 C49 C52 F6 -4.3(6)
C48 C49 C52 F6 176.5(4)
C50 C49 C52 F4 119.1(4)
C48 C49 C52 F4 -60.1(5)
C50 C49 C52 F5 -124.9(4)
C48 C49 C52 F5 56.0(5)
Ru5 N2 C53 C58 -149.3(3)
Ru6 N2 C53 C58 -11.7(5)
Ru4 N2 C53 C58 102.0(3)
Ru5 N2 C53 C54 32.7(4)
Ru6 N2 C53 C54 170.3(2)
Ru4 N2 C53 C54 -76.0(3)
C58 C53 C54 C55 1.9(5)
N2 C53 C54 C55 179.9(3)
C53 C54 C55 C56 0.0(5)
C54 C55 C56 C57 -1.4(6)
C55 C56 C57 C58 0.8(7)
C54 C53 C58 C57 -2.4(6)
N2 C53 C58 C57 179.5(4)
C56 C57 C58 C53 1.1(8)
N2 Ru4 C59 C60 159.6(2)
C45 Ru4 C59 C60 -90.18(19)
C63 Ru4 C59 C60 117.1(3)
C61 Ru4 C59 C60 39.0(2)
C62 Ru4 C59 C60 80.1(2)
Ru5 Ru4 C59 C60 -54.9(3)
Ru6 Ru4 C59 C60 -144.18(15)
N2 Ru4 C59 C63 42.5(3)
C45 Ru4 C59 C63 152.71(17)
C60 Ru4 C59 C63 -117.1(3)
C61 Ru4 C59 C63 -78.2(2)
C62 Ru4 C59 C63 -37.03(19)
Ru5 Ru4 C59 C63 -172.02(16)
Ru6 Ru4 C59 C63 98.72(17)
N2 Ru4 C59 C64 -77.8(4)
C45 Ru4 C59 C64 32.4(3)
C63 Ru4 C59 C64 -120.3(3)
C60 Ru4 C59 C64 122.6(4)
C61 Ru4 C59 C64 161.5(3)
C62 Ru4 C59 C64 -157.3(3)
Ru5 Ru4 C59 C64 67.7(4)
Ru6 Ru4 C59 C64 -21.6(3)
C63 C59 C60 C61 -0.6(3)
C64 C59 C60 C61 172.2(3)
Ru4 C59 C60 C61 -63.6(2)
C63 C59 C60 C65 -174.1(3)
C64 C59 C60 C65 -1.3(5)
Ru4 C59 C60 C65 122.9(3)
C63 C59 C60 Ru4 63.0(2)
C64 C59 C60 Ru4 -124.2(3)
N2 Ru4 C60 C59 -143.2(4)
C45 Ru4 C60 C59 105.09(18)
C63 Ru4 C60 C59 -38.23(18)
C61 Ru4 C60 C59 -115.3(3)
C62 Ru4 C60 C59 -79.4(2)
Ru5 Ru4 C60 C59 156.50(14)
Ru6 Ru4 C60 C59 64.8(2)
N2 Ru4 C60 C61 -27.9(5)
C45 Ru4 C60 C61 -139.7(2)
C59 Ru4 C60 C61 115.3(3)
C63 Ru4 C60 C61 77.0(2)
C62 Ru4 C60 C61 35.9(2)
Ru5 Ru4 C60 C61 -88.2(2)
Ru6 Ru4 C60 C61 -179.99(16)
N2 Ru4 C60 C65 95.0(5)
C45 Ru4 C60 C65 -16.7(3)
C59 Ru4 C60 C65 -121.8(4)
C63 Ru4 C60 C65 -160.0(3)
C61 Ru4 C60 C65 122.9(4)
C62 Ru4 C60 C65 158.8(3)
Ru5 Ru4 C60 C65 34.7(3)
Ru6 Ru4 C60 C65 -57.1(3)
C59 C60 C61 C62 -0.9(3)
C65 C60 C61 C62 172.7(3)
Ru4 C60 C61 C62 -63.1(2)
C59 C60 C61 C66 -176.4(3)
C65 C60 C61 C66 -2.9(5)
Ru4 C60 C61 C66 121.3(3)
C59 C60 C61 Ru4 62.26(19)
C65 C60 C61 Ru4 -124.2(3)
N2 Ru4 C61 C62 -70.5(2)
C45 Ru4 C61 C62 177.41(18)
C59 Ru4 C61 C62 79.9(2)
C63 Ru4 C61 C62 36.08(19)
C60 Ru4 C61 C62 118.4(3)
Ru5 Ru4 C61 C62 -126.19(17)
Ru6 Ru4 C61 C62 -61.6(14)
N2 Ru4 C61 C60 171.02(16)
C45 Ru4 C61 C60 59.0(2)
C59 Ru4 C61 C60 -38.57(18)
C63 Ru4 C61 C60 -82.4(2)
C62 Ru4 C61 C60 -118.4(3)
Ru5 Ru4 C61 C60 115.36(17)
Ru6 Ru4 C61 C60 180(100)
N2 Ru4 C61 C66 52.3(4)
C45 Ru4 C61 C66 -59.8(4)
C59 Ru4 C61 C66 -157.3(4)
C63 Ru4 C61 C66 158.9(4)
C60 Ru4 C61 C66 -118.7(5)
C62 Ru4 C61 C66 122.8(5)
Ru5 Ru4 C61 C66 -3.4(4)
Ru6 Ru4 C61 C66 61.2(16)
C60 C61 C62 C63 2.0(4)
C66 C61 C62 C63 177.5(3)
Ru4 C61 C62 C63 -58.9(2)
C60 C61 C62 C67 -175.6(3)
C66 C61 C62 C67 -0.1(6)
Ru4 C61 C62 C67 123.4(3)
C60 C61 C62 Ru4 61.0(2)
C66 C61 C62 Ru4 -123.5(3)
N2 Ru4 C62 C63 -112.75(19)
C45 Ru4 C62 C63 108.2(7)
C59 Ru4 C62 C63 39.04(19)
C60 Ru4 C62 C63 81.8(2)
C61 Ru4 C62 C63 119.4(3)
Ru5 Ru4 C62 C63 -163.10(15)
Ru6 Ru4 C62 C63 -66.7(2)
N2 Ru4 C62 C61 127.85(18)
C45 Ru4 C62 C61 -11.2(8)
C59 Ru4 C62 C61 -80.4(2)
C63 Ru4 C62 C61 -119.4(3)
C60 Ru4 C62 C61 -37.64(18)
Ru5 Ru4 C62 C61 77.5(2)
Ru6 Ru4 C62 C61 173.88(14)
N2 Ru4 C62 C67 5.3(4)
C45 Ru4 C62 C67 -133.8(6)
C59 Ru4 C62 C67 157.0(4)
C63 Ru4 C62 C67 118.0(5)
C60 Ru4 C62 C67 -160.2(4)
C61 Ru4 C62 C67 -122.6(5)
Ru5 Ru4 C62 C67 -45.1(5)
Ru6 Ru4 C62 C67 51.3(5)
C61 C62 C63 C59 -2.4(3)
C67 C62 C63 C59 175.4(3)
Ru4 C62 C63 C59 -62.2(2)
C61 C62 C63 C68 -175.6(3)
C67 C62 C63 C68 2.1(5)
Ru4 C62 C63 C68 124.6(3)
C61 C62 C63 Ru4 59.8(2)
C67 C62 C63 Ru4 -122.5(3)
C60 C59 C63 C62 1.8(3)
C64 C59 C63 C62 -171.1(3)
Ru4 C59 C63 C62 65.2(2)
C60 C59 C63 C68 175.0(3)
C64 C59 C63 C68 2.0(5)
Ru4 C59 C63 C68 -121.7(3)
C60 C59 C63 Ru4 -63.3(2)
C64 C59 C63 Ru4 123.7(3)
N2 Ru4 C63 C62 84.2(2)
C45 Ru4 C63 C62 -163.9(2)
C59 Ru4 C63 C62 -116.3(3)
C60 Ru4 C63 C62 -78.9(2)
C61 Ru4 C63 C62 -35.8(2)
Ru5 Ru4 C63 C62 52.1(4)
Ru6 Ru4 C63 C62 139.26(18)
N2 Ru4 C63 C59 -159.48(15)
C45 Ru4 C63 C59 -47.6(3)
C60 Ru4 C63 C59 37.44(17)
C61 Ru4 C63 C59 80.49(19)
C62 Ru4 C63 C59 116.3(3)
Ru5 Ru4 C63 C59 168.4(2)
Ru6 Ru4 C63 C59 -104.41(16)
N2 Ru4 C63 C68 -38.2(3)
C45 Ru4 C63 C68 73.7(4)
C59 Ru4 C63 C68 121.3(4)
C60 Ru4 C63 C68 158.8(3)
C61 Ru4 C63 C68 -158.2(4)
C62 Ru4 C63 C68 -122.3(4)
Ru5 Ru4 C63 C68 -70.3(5)
Ru6 Ru4 C63 C68 16.9(3)
N2 Ru5 C69 C73 148.0(2)
C45 Ru5 C69 C73 -82.98(19)
C70 Ru5 C69 C73 116.1(2)
C72 Ru5 C69 C73 37.54(17)
C71 Ru5 C69 C73 79.01(18)
Ru4 Ru5 C69 C73 -141.71(14)
Ru6 Ru5 C69 C73 -43.9(3)
N2 Ru5 C69 C70 31.9(3)
C45 Ru5 C69 C70 160.90(16)
C73 Ru5 C69 C70 -116.1(2)
C72 Ru5 C69 C70 -78.58(18)
C71 Ru5 C69 C70 -37.11(17)
Ru4 Ru5 C69 C70 102.17(16)
Ru6 Ru5 C69 C70 -160.00(16)
N2 Ru5 C69 C74 -87.0(4)
C45 Ru5 C69 C74 42.1(3)
C70 Ru5 C69 C74 -118.8(4)
C73 Ru5 C69 C74 125.1(4)
C72 Ru5 C69 C74 162.6(3)
C71 Ru5 C69 C74 -155.9(3)
Ru4 Ru5 C69 C74 -16.6(3)
Ru6 Ru5 C69 C74 81.2(4)
C73 C69 C70 C71 1.3(3)
C74 C69 C70 C71 -168.3(3)
Ru5 C69 C70 C71 65.17(19)
C73 C69 C70 C75 169.8(3)
C74 C69 C70 C75 0.2(5)
Ru5 C69 C70 C75 -126.4(3)
C73 C69 C70 Ru5 -63.85(19)
C74 C69 C70 Ru5 126.6(3)
N2 Ru5 C70 C71 78.36(18)
C45 Ru5 C70 C71 -153.4(2)
C69 Ru5 C70 C71 -116.3(2)
C73 Ru5 C70 C71 -78.45(18)
C72 Ru5 C70 C71 -36.46(17)
Ru4 Ru5 C70 C71 137.09(14)
Ru6 Ru5 C70 C71 39.4(3)
N2 Ru5 C70 C69 -165.37(16)
C45 Ru5 C70 C69 -37.1(3)
C73 Ru5 C70 C69 37.82(17)
C72 Ru5 C70 C69 79.81(18)
C71 Ru5 C70 C69 116.3(2)
Ru4 Ru5 C70 C69 -106.63(16)
Ru6 Ru5 C70 C69 155.66(19)
N2 Ru5 C70 C75 -46.7(3)
C45 Ru5 C70 C75 81.6(4)
C69 Ru5 C70 C75 118.7(4)
C73 Ru5 C70 C75 156.5(3)
C72 Ru5 C70 C75 -161.5(3)
C71 Ru5 C70 C75 -125.0(4)
Ru4 Ru5 C70 C75 12.1(3)
Ru6 Ru5 C70 C75 -85.6(4)
C69 C70 C71 C72 -2.0(3)
C75 C70 C71 C72 -170.1(3)
Ru5 C70 C71 C72 60.56(19)
C69 C70 C71 C76 174.4(3)
C75 C70 C71 C76 6.3(5)
Ru5 C70 C71 C76 -123.0(3)
C69 C70 C71 Ru5 -62.58(19)
C75 C70 C71 Ru5 129.3(3)
N2 Ru5 C71 C70 -117.27(17)
C45 Ru5 C71 C70 128.3(4)
C69 Ru5 C71 C70 38.82(17)
C73 Ru5 C71 C70 81.40(18)
C72 Ru5 C71 C70 118.5(2)
Ru4 Ru5 C71 C70 -75.7(2)
Ru6 Ru5 C71 C70 -165.21(13)
N2 Ru5 C71 C72 124.26(17)
C45 Ru5 C71 C72 9.8(5)
C69 Ru5 C71 C72 -79.65(18)
C70 Ru5 C71 C72 -118.5(2)
C73 Ru5 C71 C72 -37.07(17)
Ru4 Ru5 C71 C72 165.87(13)
Ru6 Ru5 C71 C72 76.32(18)
N2 Ru5 C71 C76 4.9(3)
C45 Ru5 C71 C76 -109.6(4)
C69 Ru5 C71 C76 161.0(3)
C70 Ru5 C71 C76 122.2(4)
C73 Ru5 C71 C76 -156.4(3)
C72 Ru5 C71 C76 -119.4(4)
Ru4 Ru5 C71 C76 46.5(3)
Ru6 Ru5 C71 C76 -43.1(3)
C70 C71 C72 C73 2.0(3)
C76 C71 C72 C73 -174.6(3)
Ru5 C71 C72 C73 61.7(2)
C70 C71 C72 C77 171.6(3)
C76 C71 C72 C77 -5.0(5)
Ru5 C71 C72 C77 -128.6(3)
C70 C71 C72 Ru5 -59.75(19)
C76 C71 C72 Ru5 123.7(3)
N2 Ru5 C72 C71 -72.05(19)
C45 Ru5 C72 C71 -176.59(16)
C69 Ru5 C72 C71 80.03(18)
C70 Ru5 C72 C71 36.48(16)
C73 Ru5 C72 C71 118.0(2)
Ru4 Ru5 C72 C71 -104.1(5)
Ru6 Ru5 C72 C71 -124.10(15)
N2 Ru5 C72 C73 169.96(15)
C45 Ru5 C72 C73 65.4(2)
C69 Ru5 C72 C73 -37.96(16)
C70 Ru5 C72 C73 -81.51(18)
C71 Ru5 C72 C73 -118.0(2)
Ru4 Ru5 C72 C73 137.9(5)
Ru6 Ru5 C72 C73 117.91(15)
N2 Ru5 C72 C77 49.9(3)
C45 Ru5 C72 C77 -54.6(4)
C69 Ru5 C72 C77 -158.0(3)
C70 Ru5 C72 C77 158.4(3)
C73 Ru5 C72 C77 -120.0(4)
C71 Ru5 C72 C77 122.0(4)
Ru4 Ru5 C72 C77 17.9(8)
Ru6 Ru5 C72 C77 -2.1(3)
C70 C69 C73 C72 -0.1(3)
C74 C69 C73 C72 168.9(3)
Ru5 C69 C73 C72 -63.53(19)
C70 C69 C73 C78 -174.4(3)
C74 C69 C73 C78 -5.4(5)
Ru5 C69 C73 C78 122.2(3)
C70 C69 C73 Ru5 63.43(19)
C74 C69 C73 Ru5 -127.6(3)
C71 C72 C73 C69 -1.2(3)
C77 C72 C73 C69 -170.8(3)
Ru5 C72 C73 C69 62.11(19)
C71 C72 C73 C78 173.5(3)
C77 C72 C73 C78 3.8(5)
Ru5 C72 C73 C78 -123.3(3)
C71 C72 C73 Ru5 -63.3(2)
C77 C72 C73 Ru5 127.1(3)
N2 Ru5 C73 C69 -141.0(3)
C45 Ru5 C73 C69 112.15(17)
C70 Ru5 C73 C69 -38.61(17)
C72 Ru5 C73 C69 -116.6(2)
C71 Ru5 C73 C69 -80.01(18)
Ru4 Ru5 C73 C69 74.3(2)
Ru6 Ru5 C73 C69 161.26(14)
N2 Ru5 C73 C72 -24.4(4)
C45 Ru5 C73 C72 -131.28(16)
C69 Ru5 C73 C72 116.6(2)
C70 Ru5 C73 C72 77.96(18)
C71 Ru5 C73 C72 36.56(16)
Ru4 Ru5 C73 C72 -169.17(13)
Ru6 Ru5 C73 C72 -82.17(17)
N2 Ru5 C73 C78 94.8(4)
C45 Ru5 C73 C78 -12.0(3)
C69 Ru5 C73 C78 -124.2(4)
C70 Ru5 C73 C78 -162.8(3)
C72 Ru5 C73 C78 119.2(4)
C71 Ru5 C73 C78 155.8(3)
Ru4 Ru5 C73 C78 -49.9(4)
Ru6 Ru5 C73 C78 37.1(3)
N2 Ru6 C79 C83 -87.1(2)
C45 Ru6 C79 C83 143.2(3)
C80 Ru6 C79 C83 114.8(3)
C81 Ru6 C79 C83 77.6(2)
C82 Ru6 C79 C83 36.7(2)
Ru4 Ru6 C79 C83 -145.21(17)
Ru5 Ru6 C79 C83 -47.5(3)
N2 Ru6 C79 C80 158.10(15)
C45 Ru6 C79 C80 28.4(3)
C81 Ru6 C79 C80 -37.22(17)
C83 Ru6 C79 C80 -114.8(3)
C82 Ru6 C79 C80 -78.17(19)
Ru4 Ru6 C79 C80 99.95(16)
Ru5 Ru6 C79 C80 -162.30(17)
N2 Ru6 C79 C84 39.3(4)
C45 Ru6 C79 C84 -90.4(4)
C80 Ru6 C79 C84 -118.8(4)
C81 Ru6 C79 C84 -156.0(4)
C83 Ru6 C79 C84 126.4(4)
C82 Ru6 C79 C84 163.1(4)
Ru4 Ru6 C79 C84 -18.8(4)
Ru5 Ru6 C79 C84 78.9(4)
C83 C79 C80 C81 -0.1(3)
C84 C79 C80 C81 -169.3(3)
Ru6 C79 C80 C81 64.81(19)
C83 C79 C80 C85 169.2(3)
C84 C79 C80 C85 0.1(4)
Ru6 C79 C80 C85 -125.9(3)
C83 C79 C80 Ru6 -64.92(18)
C84 C79 C80 Ru6 125.9(3)
N2 Ru6 C80 C81 -159.8(2)
C45 Ru6 C80 C81 77.2(2)
C79 Ru6 C80 C81 -116.7(2)
C83 Ru6 C80 C81 -78.3(2)
C82 Ru6 C80 C81 -36.7(2)
Ru4 Ru6 C80 C81 135.72(16)
Ru5 Ru6 C80 C81 43.7(3)
N2 Ru6 C80 C79 -43.0(3)
C45 Ru6 C80 C79 -166.12(17)
C81 Ru6 C80 C79 116.7(2)
C83 Ru6 C80 C79 38.42(19)
C82 Ru6 C80 C79 80.1(2)
Ru4 Ru6 C80 C79 -107.55(16)
Ru5 Ru6 C80 C79 160.41(18)
N2 Ru6 C80 C85 76.2(4)
C45 Ru6 C80 C85 -46.9(3)
C79 Ru6 C80 C85 119.3(4)
C81 Ru6 C80 C85 -124.0(4)
C83 Ru6 C80 C85 157.7(3)
C82 Ru6 C80 C85 -160.7(3)
Ru4 Ru6 C80 C85 11.7(3)
Ru5 Ru6 C80 C85 -80.3(4)
C79 C80 C81 C82 -0.6(3)
C85 C80 C81 C82 -169.6(3)
Ru6 C80 C81 C82 62.8(2)
C79 C80 C81 C86 171.4(3)
C85 C80 C81 C86 2.4(5)
Ru6 C80 C81 C86 -125.2(3)
C79 C80 C81 Ru6 -63.43(18)
C85 C80 C81 Ru6 127.6(3)
N2 Ru6 C81 C82 17.4(5)
C45 Ru6 C81 C82 125.8(2)
C80 Ru6 C81 C82 -117.3(3)
C79 Ru6 C81 C82 -79.0(2)
C83 Ru6 C81 C82 -36.7(2)
Ru4 Ru6 C81 C82 166.96(16)
Ru5 Ru6 C81 C82 79.2(2)
N2 Ru6 C81 C80 134.7(4)
C45 Ru6 C81 C80 -116.89(17)
C79 Ru6 C81 C80 38.26(17)
C83 Ru6 C81 C80 80.64(19)
C82 Ru6 C81 C80 117.3(3)
Ru4 Ru6 C81 C80 -75.7(2)
Ru5 Ru6 C81 C80 -163.51(13)
N2 Ru6 C81 C86 -102.9(5)
C45 Ru6 C81 C86 5.5(4)
C80 Ru6 C81 C86 122.4(4)
C79 Ru6 C81 C86 160.6(4)
C83 Ru6 C81 C86 -157.0(4)
C82 Ru6 C81 C86 -120.3(4)
Ru4 Ru6 C81 C86 46.6(4)
Ru5 Ru6 C81 C86 -41.1(4)
C80 C81 C82 C83 1.1(3)
C86 C81 C82 C83 -171.2(3)
Ru6 C81 C82 C83 62.1(2)
C80 C81 C82 C87 169.9(3)
C86 C81 C82 C87 -2.4(5)
Ru6 C81 C82 C87 -129.2(3)
C80 C81 C82 Ru6 -60.95(19)
C86 C81 C82 Ru6 126.7(3)
N2 Ru6 C82 C81 -174.69(16)
C45 Ru6 C82 C81 -68.6(2)
C80 Ru6 C82 C81 37.53(17)
C79 Ru6 C82 C81 80.92(19)
C83 Ru6 C82 C81 118.3(3)
Ru4 Ru6 C82 C81 -87.8(7)
Ru5 Ru6 C82 C81 -121.99(16)
N2 Ru6 C82 C83 67.0(2)
C45 Ru6 C82 C83 173.09(17)
C80 Ru6 C82 C83 -80.80(19)
C79 Ru6 C82 C83 -37.41(18)
C81 Ru6 C82 C83 -118.3(3)
Ru4 Ru6 C82 C83 153.9(6)
Ru5 Ru6 C82 C83 119.68(17)
N2 Ru6 C82 C87 -53.9(6)
C45 Ru6 C82 C87 52.2(5)
C80 Ru6 C82 C87 158.3(6)
C79 Ru6 C82 C87 -158.3(6)
C81 Ru6 C82 C87 120.8(6)
C83 Ru6 C82 C87 -120.9(6)
Ru4 Ru6 C82 C87 33.0(11)
Ru5 Ru6 C82 C87 -1.2(5)
C81 C82 C83 C79 -1.2(3)
C87 C82 C83 C79 -169.9(3)
Ru6 C82 C83 C79 60.96(19)
C81 C82 C83 C88 173.1(3)
C87 C82 C83 C88 4.4(5)
Ru6 C82 C83 C88 -124.7(3)
C81 C82 C83 Ru6 -62.2(2)
C87 C82 C83 Ru6 129.1(3)
C80 C79 C83 C82 0.8(3)
C84 C79 C83 C82 169.3(3)
Ru6 C79 C83 C82 -62.5(2)
C80 C79 C83 C88 -173.4(3)
C84 C79 C83 C88 -4.9(5)
Ru6 C79 C83 C88 123.3(3)
C80 C79 C83 Ru6 63.26(18)
C84 C79 C83 Ru6 -128.2(3)
N2 Ru6 C83 C82 -132.09(18)
C45 Ru6 C83 C82 -16.0(4)
C80 Ru6 C83 C82 78.4(2)
C79 Ru6 C83 C82 117.6(3)
C81 Ru6 C83 C82 36.25(18)
Ru4 Ru6 C83 C82 -173.03(15)
Ru5 Ru6 C83 C82 -81.54(19)
N2 Ru6 C83 C79 110.29(18)
C45 Ru6 C83 C79 -133.6(3)
C80 Ru6 C83 C79 -39.20(17)
C81 Ru6 C83 C79 -81.37(19)
C82 Ru6 C83 C79 -117.6(3)
Ru4 Ru6 C83 C79 69.3(2)
Ru5 Ru6 C83 C79 160.83(14)
N2 Ru6 C83 C88 -10.8(5)
C45 Ru6 C83 C88 105.3(5)
C80 Ru6 C83 C88 -160.3(5)
C79 Ru6 C83 C88 -121.1(5)
C81 Ru6 C83 C88 157.5(5)
C82 Ru6 C83 C88 121.3(5)
Ru4 Ru6 C83 C88 -51.8(5)
Ru5 Ru6 C83 C88 39.7(5)
